data_4335124
loop_
_publ_author_name
'Dipak Kumar Roy'
'Bijan Mondal'
'Pritam Shankhari'
'R. S. Anju'
'K. Geetharani'
'Shaikh M. Mobin'
'Sundargopal Ghosh'

_publ_section_title
;
 Supraicosahedral Polyhedra in Metallaboranes: Synthesis and Structural
 Characterization of 12-, 15-, and 16-Vertex Rhodaboranes
;
_journal_name_full 'Inorganic Chemistry'
_journal_page_first 6705
_journal_page_last 6712
_journal_paper_doi 10.1021/ic400761z
_journal_volume 52
_journal_year 2013
_chemical_formula_moiety 'C40 H81 B16 Rh5'
_chemical_formula_sum 'C40 H81 B16 Rh5'
_chemical_formula_weight 1249.56
_chemical_name_systematic
;

 ?

;
_space_group_IT_number 58
_symmetry_cell_setting orthorhombic
_symmetry_space_group_name_Hall '-P 2 2n'
_symmetry_space_group_name_H-M 'P n n m'
_atom_sites_solution_hydrogens geom
_atom_sites_solution_primary direct
_atom_sites_solution_secondary difmap
_audit_creation_method SHELXL-97
_cell_angle_alpha 90.00
_cell_angle_beta 90.00
_cell_angle_gamma 90.00
_cell_formula_units_Z 4
_cell_length_a 24.5282(15)
_cell_length_b 12.9676(7)
_cell_length_c 15.7330(9)
_cell_measurement_reflns_used 7811
_cell_measurement_temperature 293(2)
_cell_measurement_theta_max 28.17
_cell_measurement_theta_min 2.59
_cell_volume 5004.2(5)
_computing_cell_refinement 'APEXII/SAINT, Bruker,2004'
_computing_data_collection 'APEXII, Bruker,2004'
_computing_data_reduction 'SAINT PLUS/XPREP, Bruker,2004'
_computing_molecular_graphics 'ORTEP-3   (Farrugia, 1997)'
_computing_publication_material 'SHELXL-97  (Sheldrick, 2008)'
_computing_structure_refinement 'SHELXL-97  (Sheldrick, 2008)'
_computing_structure_solution 'SHELXS-97  (Sheldrick, 2008)'
_diffrn_ambient_temperature 293(2)
_diffrn_measured_fraction_theta_full 0.977
_diffrn_measured_fraction_theta_max 0.898
_diffrn_measurement_device_type 'Bruker APEXII CCD area detector'
_diffrn_measurement_method 'phi and omega scans'
_diffrn_radiation_monochromator graphite
_diffrn_radiation_source 'fine-focus sealed tube'
_diffrn_radiation_type MoK\a
_diffrn_radiation_wavelength 0.71073
_diffrn_reflns_av_R_equivalents 0.0694
_diffrn_reflns_av_sigmaI/netI 0.0562
_diffrn_reflns_limit_h_max 30
_diffrn_reflns_limit_h_min -21
_diffrn_reflns_limit_k_max 16
_diffrn_reflns_limit_k_min -13
_diffrn_reflns_limit_l_max 20
_diffrn_reflns_limit_l_min -19
_diffrn_reflns_number 32869
_diffrn_reflns_theta_full 25.00
_diffrn_reflns_theta_max 28.24
_diffrn_reflns_theta_min 1.78
_exptl_absorpt_coefficient_mu 1.644
_exptl_absorpt_correction_T_max 0.9223
_exptl_absorpt_correction_T_min 0.7906
_exptl_absorpt_correction_type multi-scan
_exptl_absorpt_process_details 'SADABS (Bruker, 2004)'
_exptl_crystal_colour yellow
_exptl_crystal_density_diffrn 1.659
_exptl_crystal_description Square
_exptl_crystal_F_000 2504
_exptl_crystal_size_max 0.15
_exptl_crystal_size_mid 0.10
_exptl_crystal_size_min 0.05
_refine_diff_density_max 0.946
_refine_diff_density_min -0.866
_refine_diff_density_rms 0.171
_refine_ls_extinction_method none
_refine_ls_goodness_of_fit_ref 1.019
_refine_ls_hydrogen_treatment mixed
_refine_ls_matrix_type full
_refine_ls_number_parameters 345
_refine_ls_number_reflns 5754
_refine_ls_number_restraints 6
_refine_ls_restrained_S_all 1.018
_refine_ls_R_factor_all 0.0543
_refine_ls_R_factor_gt 0.0350
_refine_ls_shift/su_max 0.032
_refine_ls_shift/su_mean 0.005
_refine_ls_structure_factor_coef Fsqd
_refine_ls_weighting_details 'calc w=1/[\s^2^(Fo^2^)+(0.0423P)^2^+0.0000P] where P=(Fo^2^+2Fc^2^)/3'
_refine_ls_weighting_scheme calc
_refine_ls_wR_factor_gt 0.0744
_refine_ls_wR_factor_ref 0.0827
_reflns_number_gt 4508
_reflns_number_total 5754
_reflns_threshold_expression >2sigma(I)
_cod_data_source_file ic400761z_si_004_1.cif
_cod_data_source_block 1
_cod_original_sg_symbol_Hall '-P 2 2n '
_cod_database_code 4335124

loop_
_symmetry_equiv_pos_as_xyz
'x, y, z'
'-x, -y, z'
'x+1/2, -y+1/2, -z+1/2'
'-x+1/2, y+1/2, -z+1/2'
'-x, -y, -z'
'x, y, -z'
'-x-1/2, y-1/2, z-1/2'
'x-1/2, -y-1/2, z-1/2'

loop_
_atom_site_label
_atom_site_type_symbol
_atom_site_fract_x
_atom_site_fract_y
_atom_site_fract_z
_atom_site_U_iso_or_equiv
_atom_site_adp_type
_atom_site_occupancy
_atom_site_symmetry_multiplicity
_atom_site_calc_flag
_atom_site_refinement_flags
_atom_site_disorder_assembly
_atom_site_disorder_group
B1 B 0.74187(17) 0.8965(3) 0.4432(2) 0.0104(9) Uani 1 1 d . . .
B2 B 0.77162(17) 0.7901(3) 0.3861(2) 0.0079(8) Uani 1 1 d U . .
B3 B 0.84315(18) 0.7712(3) 0.3863(2) 0.0099(9) Uani 1 1 d . . .
B4 B 0.88743(17) 0.8597(3) 0.4435(2) 0.0086(8) Uani 1 1 d . . .
B5 B 0.8585(2) 0.9652(4) 0.5000 0.0089(12) Uani 1 2 d S . .
B6 B 0.7844(3) 0.9833(5) 0.5000 0.0094(12) Uani 1 2 d S . .
B7 B 0.80090(17) 0.6838(3) 0.4422(2) 0.0087(8) Uani 1 1 d . . .
B8 B 0.65401(19) 0.6955(4) 0.5959(3) 0.0167(10) Uani 1 1 d . . .
B9 B 0.5958(2) 0.6230(4) 0.5579(3) 0.0216(11) Uani 1 1 d . . .
C1 C 0.82833(15) 1.0964(3) 0.3252(2) 0.0119(8) Uani 1 1 d . . .
C2 C 0.87324(16) 1.0354(3) 0.2956(2) 0.0151(8) Uani 1 1 d . . .
C3 C 0.85107(17) 0.9555(3) 0.2430(2) 0.0153(8) Uani 1 1 d . . .
C4 C 0.79326(17) 0.9672(3) 0.2408(2) 0.0147(8) Uani 1 1 d . . .
C5 C 0.77944(15) 1.0544(3) 0.2920(2) 0.0114(8) Uani 1 1 d . . .
C6 C 0.72328(15) 1.0983(3) 0.3019(2) 0.0180(9) Uani 1 1 d . . .
H6A H 0.7200 1.1302 0.3567 0.027 Uiso 1 1 calc R . .
H6B H 0.6969 1.0440 0.2969 0.027 Uiso 1 1 calc R . .
H6C H 0.7170 1.1488 0.2584 0.027 Uiso 1 1 calc R . .
C7 C 0.83395(18) 1.1937(3) 0.3751(2) 0.0206(9) Uani 1 1 d . . .
H7A H 0.8413 1.2500 0.3372 0.031 Uiso 1 1 calc R . .
H7B H 0.8634 1.1868 0.4148 0.031 Uiso 1 1 calc R . .
H7C H 0.8007 1.2068 0.4054 0.031 Uiso 1 1 calc R . .
C8 C 0.93214(17) 1.0593(3) 0.3094(3) 0.0269(10) Uani 1 1 d . . .
H8A H 0.9539 1.0014 0.2924 0.040 Uiso 1 1 calc R . .
H8B H 0.9383 1.0735 0.3685 0.040 Uiso 1 1 calc R . .
H8C H 0.9421 1.1186 0.2762 0.040 Uiso 1 1 calc R . .
C9 C 0.88392(19) 0.8787(3) 0.1932(2) 0.0295(11) Uani 1 1 d . . .
H9A H 0.8617 0.8198 0.1803 0.044 Uiso 1 1 calc R . .
H9B H 0.9148 0.8573 0.2262 0.044 Uiso 1 1 calc R . .
H9C H 0.8962 0.9098 0.1413 0.044 Uiso 1 1 calc R . .
C10 C 0.75454(19) 0.9057(3) 0.1875(2) 0.0253(10) Uani 1 1 d . . .
H10A H 0.7499 0.9388 0.1335 0.038 Uiso 1 1 calc R . .
H10B H 0.7199 0.9012 0.2158 0.038 Uiso 1 1 calc R . .
H10C H 0.7689 0.8376 0.1791 0.038 Uiso 1 1 calc R . .
C11 C 0.91458(15) 0.5486(3) 0.4543(2) 0.0122(8) Uani 1 1 d . . .
C12 C 0.95101(15) 0.6267(3) 0.4266(2) 0.0132(8) Uani 1 1 d . . .
C13 C 0.9730(2) 0.6748(4) 0.5000 0.0127(11) Uani 1 2 d S . .
C14 C 1.0172(2) 0.7558(4) 0.5000 0.0238(14) Uani 1 2 d S . .
H14A H 1.0236 0.7789 0.4429 0.036 Uiso 0.50 1 calc PR A -1
H14B H 1.0502 0.7270 0.5227 0.036 Uiso 0.50 1 calc PR A -1
H14C H 1.0060 0.8132 0.5344 0.036 Uiso 0.50 1 calc PR A -1
C15 C 0.96639(18) 0.6497(3) 0.3369(2) 0.0248(10) Uani 1 1 d . . .
H15A H 0.9971 0.6082 0.3210 0.037 Uiso 1 1 calc R . .
H15B H 0.9757 0.7213 0.3317 0.037 Uiso 1 1 calc R . .
H15C H 0.9362 0.6344 0.3001 0.037 Uiso 1 1 calc R . .
C16 C 0.88497(18) 0.4735(3) 0.3985(3) 0.0250(10) Uani 1 1 d . . .
H16A H 0.8726 0.5082 0.3481 0.038 Uiso 1 1 calc R . .
H16B H 0.8542 0.4459 0.4286 0.038 Uiso 1 1 calc R . .
H16C H 0.9092 0.4185 0.3829 0.038 Uiso 1 1 calc R . .
C17 C 0.5913(2) 0.9451(4) 0.5000 0.0162(12) Uani 1 2 d S . .
C18 C 0.56696(15) 0.8978(3) 0.4265(2) 0.0148(8) Uani 1 1 d . . .
C19 C 0.52564(15) 0.8293(3) 0.4543(2) 0.0148(8) Uani 1 1 d . . .
C20 C 0.48615(18) 0.7738(3) 0.3980(3) 0.0269(10) Uani 1 1 d . . .
H20A H 0.4556 0.8178 0.3861 0.040 Uiso 1 1 calc R . .
H20B H 0.4736 0.7124 0.4260 0.040 Uiso 1 1 calc R . .
H20C H 0.5039 0.7555 0.3457 0.040 Uiso 1 1 calc R . .
C21 C 0.57920(18) 0.9262(3) 0.3362(2) 0.0263(10) Uani 1 1 d . . .
H21A H 0.5703 0.8694 0.2996 0.039 Uiso 1 1 calc R . .
H21B H 0.6173 0.9422 0.3307 0.039 Uiso 1 1 calc R . .
H21C H 0.5579 0.9853 0.3204 0.039 Uiso 1 1 calc R . .
C22 C 0.6264(2) 1.0388(4) 0.5000 0.0216(13) Uani 1 2 d S . .
H22A H 0.6355 1.0570 0.4425 0.032 Uiso 0.50 1 calc PR B -1
H22B H 0.6592 1.0251 0.5312 0.032 Uiso 0.50 1 calc PR B -1
H22C H 0.6072 1.0949 0.5262 0.032 Uiso 0.50 1 calc PR B -1
Rh1 Rh 0.818823(12) 0.93506(2) 0.376376(16) 0.00740(8) Uani 1 1 d . . .
Rh2 Rh 0.722609(17) 0.74305(3) 0.5000 0.00785(10) Uani 1 2 d S . .
Rh3 Rh 0.882611(16) 0.70295(3) 0.5000 0.00703(10) Uani 1 2 d S . .
Rh4 Rh 0.606089(17) 0.76735(3) 0.5000 0.00972(10) Uani 1 2 d S . .
H2X H 0.8596(14) 0.742(2) 0.328(2) 0.001(8) Uiso 1 1 d . . .
H5X H 0.9253(13) 0.876(2) 0.4113(19) 0.001(8) Uiso 1 1 d . . .
H1X H 0.7962(16) 0.613(3) 0.416(2) 0.021(11) Uiso 1 1 d . . .
H4X H 0.7087(16) 0.926(3) 0.407(2) 0.016(10) Uiso 1 1 d . . .
H3X H 0.7530(15) 0.775(2) 0.326(2) 0.007(9) Uiso 1 1 d . . .
H6X H 0.883(2) 1.039(4) 0.5000 0.004(12) Uiso 1 2 d S . .
H7X H 0.7733(19) 1.057(4) 0.5000 0.002(12) Uiso 1 2 d S . .
H8X H 0.6525(14) 0.719(2) 0.660(2) 0.002(8) Uiso 1 1 d . . .
H9X H 0.5584(14) 0.600(3) 0.594(2) 0.006(9) Uiso 1 1 d . . .
H10X H 0.6994(19) 0.661(4) 0.583(3) 0.047(14) Uiso 1 1 d . . .
H1BB H 0.6356(16) 0.602(3) 0.604(2) 0.016(10) Uiso 1 1 d . . .
H11X H 0.603(2) 0.551(5) 0.5000 0.030(17) Uiso 1 2 d S . .

loop_
_atom_site_aniso_label
_atom_site_aniso_U_11
_atom_site_aniso_U_22
_atom_site_aniso_U_33
_atom_site_aniso_U_23
_atom_site_aniso_U_13
_atom_site_aniso_U_12
B1 0.009(2) 0.013(2) 0.0091(19) 0.0035(16) -0.0003(16) 0.0016(17)
B2 0.0072(15) 0.0076(15) 0.0089(14) -0.0009(12) -0.0007(13) -0.0017(12)
B3 0.015(2) 0.007(2) 0.0085(18) -0.0017(15) 0.0002(17) -0.0016(17)
B4 0.008(2) 0.009(2) 0.0093(18) 0.0005(15) 0.0007(16) 0.0018(16)
B5 0.010(3) 0.005(3) 0.012(3) 0.000 0.000 -0.006(2)
B6 0.014(3) 0.005(3) 0.009(3) 0.000 0.000 0.006(2)
B7 0.010(2) 0.006(2) 0.0099(18) -0.0029(16) 0.0001(16) -0.0011(16)
B8 0.013(2) 0.018(3) 0.018(2) 0.0052(19) 0.0023(19) -0.0012(19)
B9 0.018(3) 0.017(3) 0.030(3) 0.006(2) -0.001(2) -0.002(2)
C1 0.016(2) 0.008(2) 0.0123(17) 0.0054(14) 0.0007(15) -0.0029(15)
C2 0.017(2) 0.014(2) 0.0144(18) 0.0124(15) 0.0014(16) 0.0016(16)
C3 0.024(2) 0.012(2) 0.0099(17) 0.0057(15) 0.0059(16) 0.0038(17)
C4 0.025(2) 0.010(2) 0.0091(17) 0.0057(14) -0.0057(16) 0.0000(17)
C5 0.015(2) 0.0076(19) 0.0113(17) 0.0061(14) -0.0015(15) -0.0007(15)
C6 0.018(2) 0.015(2) 0.022(2) 0.0095(16) 0.0027(17) 0.0039(16)
C7 0.030(3) 0.012(2) 0.019(2) 0.0021(16) -0.0053(18) -0.0037(18)
C8 0.015(2) 0.030(3) 0.035(2) 0.016(2) 0.001(2) -0.0017(18)
C9 0.042(3) 0.026(3) 0.021(2) 0.0070(18) 0.018(2) 0.016(2)
C10 0.041(3) 0.017(2) 0.018(2) 0.0041(16) -0.014(2) -0.003(2)
C11 0.010(2) 0.010(2) 0.0170(19) -0.0037(15) -0.0030(15) 0.0066(15)
C12 0.012(2) 0.014(2) 0.0140(18) 0.0036(15) 0.0029(15) 0.0098(15)
C13 0.009(3) 0.011(3) 0.018(3) 0.000 0.000 0.004(2)
C14 0.012(3) 0.023(4) 0.036(3) 0.000 0.000 0.000(2)
C15 0.027(3) 0.031(3) 0.017(2) 0.0057(18) 0.0091(18) 0.013(2)
C16 0.020(2) 0.019(2) 0.036(2) -0.0149(19) -0.006(2) 0.0042(18)
C17 0.016(3) 0.013(3) 0.019(3) 0.000 0.000 0.005(2)
C18 0.011(2) 0.017(2) 0.0161(19) 0.0032(15) -0.0039(16) 0.0059(16)
C19 0.012(2) 0.015(2) 0.0175(19) 0.0007(15) -0.0007(16) 0.0051(16)
C20 0.018(2) 0.038(3) 0.025(2) -0.0017(19) -0.0086(19) -0.0025(19)
C21 0.029(3) 0.030(3) 0.019(2) 0.0087(18) -0.0030(19) -0.002(2)
C22 0.020(3) 0.011(3) 0.033(3) 0.000 0.000 0.002(2)
Rh1 0.00915(16) 0.00618(17) 0.00687(14) 0.00121(10) 0.00040(11) 0.00065(11)
Rh2 0.0087(2) 0.0070(2) 0.00785(18) 0.000 0.000 -0.00016(15)
Rh3 0.0080(2) 0.0057(2) 0.00744(18) 0.000 0.000 0.00111(15)
Rh4 0.0098(2) 0.0108(2) 0.00862(19) 0.000 0.000 0.00008(16)

loop_
_atom_type_symbol
_atom_type_description
_atom_type_scat_dispersion_real
_atom_type_scat_dispersion_imag
_atom_type_scat_source
C C 0.0033 0.0016 'International Tables Vol C Tables 4.2.6.8 and 6.1.1.4'
H H 0.0000 0.0000 'International Tables Vol C Tables 4.2.6.8 and 6.1.1.4'
Rh Rh -1.1178 0.9187 'International Tables Vol C Tables 4.2.6.8 and 6.1.1.4'
B B 0.0013 0.0007 'International Tables Vol C Tables 4.2.6.8 and 6.1.1.4'

loop_
_geom_angle_atom_site_label_1
_geom_angle_atom_site_label_2
_geom_angle_atom_site_label_3
_geom_angle
_geom_angle_site_symmetry_1
_geom_angle_site_symmetry_3
B6 B1 B1 59.81(16) . 6_556
B6 B1 B2 119.9(3) . .
B1 B1 B2 119.94(18) 6_556 .
B6 B1 Rh1 66.13(19) . .
B1 B1 Rh1 118.31(10) 6_556 .
B2 B1 Rh1 65.88(18) . .
B6 B1 Rh2 119.2(2) . .
B1 B1 Rh2 66.41(10) 6_556 .
B2 B1 Rh2 66.58(18) . .
Rh1 B1 Rh2 124.82(19) . .
B6 B1 H4X 119(2) . .
B1 B1 H4X 122(2) 6_556 .
B2 B1 H4X 109(2) . .
Rh1 B1 H4X 109(2) . .
Rh2 B1 H4X 112(2) . .
B3 B2 B7 59.6(2) . .
B3 B2 B1 120.4(3) . .
B7 B2 B1 120.5(3) . .
B3 B2 Rh1 66.39(18) . .
B7 B2 Rh1 118.6(2) . .
B1 B2 Rh1 66.16(19) . .
B3 B2 Rh2 119.4(2) . .
B7 B2 Rh2 67.11(18) . .
B1 B2 Rh2 65.94(18) . .
Rh1 B2 Rh2 124.52(18) . .
B3 B2 H3X 113.7(19) . .
B7 B2 H3X 117.8(18) . .
B1 B2 H3X 114.1(18) . .
Rh1 B2 H3X 108.7(18) . .
Rh2 B2 H3X 115.2(19) . .
B7 B3 B2 60.6(2) . .
B7 B3 B4 120.6(3) . .
B2 B3 B4 120.3(3) . .
B7 B3 Rh1 119.5(3) . .
B2 B3 Rh1 66.41(19) . .
B4 B3 Rh1 65.79(18) . .
B7 B3 Rh3 66.40(19) . .
B2 B3 Rh3 119.3(2) . .
B4 B3 Rh3 65.93(18) . .
Rh1 B3 Rh3 123.90(18) . .
B7 B3 H2X 115.1(17) . .
B2 B3 H2X 114.7(19) . .
B4 B3 H2X 114.9(18) . .
Rh1 B3 H2X 112.0(17) . .
Rh3 B3 H2X 113.0(18) . .
B4 B4 B5 60.01(16) 6_556 .
B4 B4 B3 119.66(18) 6_556 .
B5 B4 B3 119.6(3) . .
B4 B4 Rh1 118.49(10) 6_556 .
B5 B4 Rh1 66.17(18) . .
B3 B4 Rh1 65.71(19) . .
B4 B4 Rh3 66.41(10) 6_556 .
B5 B4 Rh3 118.8(2) . .
B3 B4 Rh3 65.72(18) . .
Rh1 B4 Rh3 123.66(19) . .
B4 B4 H5X 118.0(17) 6_556 .
B5 B4 H5X 115.3(17) . .
B3 B4 H5X 113.9(17) . .
Rh1 B4 H5X 110.1(17) . .
Rh3 B4 H5X 114.4(17) . .
B4 B5 B4 60.0(3) 6_556 .
B4 B5 B6 119.6(3) 6_556 .
B4 B5 B6 119.6(3) . .
B4 B5 Rh1 118.7(3) 6_556 .
B4 B5 Rh1 66.42(16) . .
B6 B5 Rh1 65.52(15) . .
B4 B5 Rh1 66.42(16) 6_556 6_556
B4 B5 Rh1 118.7(3) . 6_556
B6 B5 Rh1 65.52(15) . 6_556
Rh1 B5 Rh1 123.3(3) . 6_556
B4 B5 H6X 116(2) 6_556 .
B4 B5 H6X 116(2) . .
B6 B5 H6X 114(3) . .
Rh1 B5 H6X 112.5(8) . .
Rh1 B5 H6X 112.5(8) 6_556 .
B1 B6 B1 60.4(3) 6_556 .
B1 B6 B5 120.1(3) 6_556 .
B1 B6 B5 120.1(3) . .
B1 B6 Rh1 66.58(16) 6_556 6_556
B1 B6 Rh1 119.2(3) . 6_556
B5 B6 Rh1 65.49(15) . 6_556
B1 B6 Rh1 119.2(3) 6_556 .
B1 B6 Rh1 66.58(16) . .
B5 B6 Rh1 65.49(15) . .
Rh1 B6 Rh1 123.3(3) 6_556 .
B1 B6 H7X 117(2) 6_556 .
B1 B6 H7X 117(2) . .
B5 B6 H7X 113(3) . .
Rh1 B6 H7X 112.1(9) 6_556 .
Rh1 B6 H7X 112.1(9) . .
B3 B7 B2 59.7(2) . .
B3 B7 B7 119.77(18) . 6_556
B2 B7 B7 119.57(18) . 6_556
B3 B7 Rh3 66.55(19) . .
B2 B7 Rh3 118.7(2) . .
B7 B7 Rh3 65.75(10) 6_556 .
B3 B7 Rh2 118.7(3) . .
B2 B7 Rh2 66.10(18) . .
B7 B7 Rh2 66.25(10) 6_556 .
Rh3 B7 Rh2 124.42(18) . .
B3 B7 H1X 116(2) . .
B2 B7 H1X 117(2) . .
B7 B7 H1X 114(2) 6_556 .
Rh3 B7 H1X 112(2) . .
Rh2 B7 H1X 112(2) . .
B9 B8 Rh4 63.8(2) . .
B9 B8 Rh2 119.4(3) . .
Rh4 B8 Rh2 79.93(14) . .
B9 B8 H8X 115.8(19) . .
Rh4 B8 H8X 122.3(18) . .
Rh2 B8 H8X 124.6(19) . .
B9 B8 H10X 118(2) . .
Rh4 B8 H10X 123(2) . .
Rh2 B8 H10X 48(2) . .
H8X B8 H10X 107(3) . .
B9 B8 H1BB 43.4(17) . .
Rh4 B8 H1BB 106.6(17) . .
Rh2 B8 H1BB 123.9(16) . .
H8X B8 H1BB 99(2) . .
H10X B8 H1BB 90(3) . .
B8 B9 B9 109.3(2) . 6_556
B8 B9 Rh4 65.5(2) . .
B9 B9 Rh4 64.24(14) 6_556 .
B8 B9 H9X 128.2(18) . .
B9 B9 H9X 120.3(17) 6_556 .
Rh4 B9 H9X 123.7(18) . .
B8 B9 H1BB 45.8(17) . .
B9 B9 H1BB 125.6(17) 6_556 .
Rh4 B9 H1BB 110.7(18) . .
H9X B9 H1BB 107(2) . .
B8 B9 H11X 119(3) . .
B9 B9 H11X 46.3(18) 6_556 .
Rh4 B9 H11X 108.5(19) . .
H9X B9 H11X 106(3) . .
H1BB B9 H11X 98(3) . .
C5 C1 C2 108.6(3) . .
C5 C1 C7 126.7(4) . .
C2 C1 C7 124.5(3) . .
C5 C1 Rh1 71.8(2) . .
C2 C1 Rh1 71.6(2) . .
C7 C1 Rh1 127.3(2) . .
C3 C2 C1 107.1(3) . .
C3 C2 C8 127.0(4) . .
C1 C2 C8 125.5(4) . .
C3 C2 Rh1 71.6(2) . .
C1 C2 Rh1 71.4(2) . .
C8 C2 Rh1 127.6(3) . .
C4 C3 C2 108.3(3) . .
C4 C3 C9 126.2(4) . .
C2 C3 C9 125.3(4) . .
C4 C3 Rh1 71.7(2) . .
C2 C3 Rh1 71.4(2) . .
C9 C3 Rh1 126.5(3) . .
C3 C4 C5 107.8(3) . .
C3 C4 C10 126.0(3) . .
C5 C4 C10 125.9(4) . .
C3 C4 Rh1 71.5(2) . .
C5 C4 Rh1 71.37(19) . .
C10 C4 Rh1 127.3(3) . .
C1 C5 C4 108.1(3) . .
C1 C5 C6 126.4(3) . .
C4 C5 C6 125.2(3) . .
C1 C5 Rh1 71.6(2) . .
C4 C5 Rh1 71.8(2) . .
C6 C5 Rh1 126.4(2) . .
C5 C6 H6A 109.5 . .
C5 C6 H6B 109.5 . .
H6A C6 H6B 109.5 . .
C5 C6 H6C 109.5 . .
H6A C6 H6C 109.5 . .
H6B C6 H6C 109.5 . .
C1 C7 H7A 109.5 . .
C1 C7 H7B 109.5 . .
H7A C7 H7B 109.5 . .
C1 C7 H7C 109.5 . .
H7A C7 H7C 109.5 . .
H7B C7 H7C 109.5 . .
C2 C8 H8A 109.5 . .
C2 C8 H8B 109.5 . .
H8A C8 H8B 109.5 . .
C2 C8 H8C 109.5 . .
H8A C8 H8C 109.5 . .
H8B C8 H8C 109.5 . .
C3 C9 H9A 109.5 . .
C3 C9 H9B 109.5 . .
H9A C9 H9B 109.5 . .
C3 C9 H9C 109.5 . .
H9A C9 H9C 109.5 . .
H9B C9 H9C 109.5 . .
C4 C10 H10A 109.5 . .
C4 C10 H10B 109.5 . .
H10A C10 H10B 109.5 . .
C4 C10 H10C 109.5 . .
H10A C10 H10C 109.5 . .
H10B C10 H10C 109.5 . .
C12 C11 C11 107.9(2) . 6_556
C12 C11 C16 126.1(3) . .
C11 C11 C16 125.9(2) 6_556 .
C12 C11 Rh3 71.6(2) . .
C11 C11 Rh3 71.51(9) 6_556 .
C16 C11 Rh3 126.3(3) . .
C13 C12 C11 107.7(3) . .
C13 C12 C15 125.9(4) . .
C11 C12 C15 126.3(3) . .
C13 C12 Rh3 71.1(3) . .
C11 C12 Rh3 71.9(2) . .
C15 C12 Rh3 125.7(3) . .
C12 C13 C12 108.9(5) 6_556 .
C12 C13 C14 125.4(2) 6_556 .
C12 C13 C14 125.4(2) . .
C12 C13 Rh3 72.3(3) 6_556 .
C12 C13 Rh3 72.3(3) . .
C14 C13 Rh3 126.5(4) . .
C13 C14 H14A 109.5 . .
C13 C14 H14B 109.5 . .
C13 C14 H14C 109.5 . .
C12 C15 H15A 109.5 . .
C12 C15 H15B 109.5 . .
H15A C15 H15B 109.5 . .
C12 C15 H15C 109.5 . .
H15A C15 H15C 109.5 . .
H15B C15 H15C 109.5 . .
C11 C16 H16A 109.5 . .
C11 C16 H16B 109.5 . .
H16A C16 H16B 109.5 . .
C11 C16 H16C 109.5 . .
H16A C16 H16C 109.5 . .
H16B C16 H16C 109.5 . .
C18 C17 C18 107.0(5) . 6_556
C18 C17 C22 126.0(2) . .
C18 C17 C22 126.0(2) 6_556 .
C18 C17 Rh4 69.1(2) . .
C18 C17 Rh4 69.1(2) 6_556 .
C22 C17 Rh4 135.7(4) . .
C19 C18 C17 108.4(3) . .
C19 C18 C21 126.2(3) . .
C17 C18 C21 125.1(4) . .
C19 C18 Rh4 71.2(2) . .
C17 C18 Rh4 74.5(2) . .
C21 C18 Rh4 125.7(3) . .
C18 C19 C19 108.0(2) . 6_556
C18 C19 C20 125.5(3) . .
C19 C19 C20 126.3(2) 6_556 .
C18 C19 Rh4 72.2(2) . .
C19 C19 Rh4 71.37(9) 6_556 .
C20 C19 Rh4 125.8(3) . .
C19 C20 H20A 109.5 . .
C19 C20 H20B 109.5 . .
H20A C20 H20B 109.5 . .
C19 C20 H20C 109.5 . .
H20A C20 H20C 109.5 . .
H20B C20 H20C 109.5 . .
C18 C21 H21A 109.5 . .
C18 C21 H21B 109.5 . .
H21A C21 H21B 109.5 . .
C18 C21 H21C 109.5 . .
H21A C21 H21C 109.5 . .
H21B C21 H21C 109.5 . .
C17 C22 H22A 109.5 . .
C17 C22 H22B 109.5 . .
C17 C22 H22C 109.5 . .
B5 Rh1 B6 49.0(2) . .
B5 Rh1 B3 89.35(18) . .
B6 Rh1 B3 108.21(17) . .
B5 Rh1 B2 108.65(17) . .
B6 Rh1 B2 88.85(19) . .
B3 Rh1 B2 47.19(16) . .
B5 Rh1 B4 47.41(18) . .
B6 Rh1 B4 89.73(17) . .
B3 Rh1 B4 48.50(15) . .
B2 Rh1 B4 89.41(15) . .
B5 Rh1 B1 89.85(17) . .
B6 Rh1 B1 47.29(19) . .
B3 Rh1 B1 88.82(15) . .
B2 Rh1 B1 47.97(15) . .
B4 Rh1 B1 108.72(15) . .
B5 Rh1 C1 96.01(17) . .
B6 Rh1 C1 95.23(18) . .
B3 Rh1 C1 152.72(15) . .
B2 Rh1 C1 150.15(14) . .
B4 Rh1 C1 120.10(14) . .
B1 Rh1 C1 117.83(14) . .
B5 Rh1 C2 97.65(16) . .
B6 Rh1 C2 123.94(19) . .
B3 Rh1 C2 115.73(15) . .
B2 Rh1 C2 146.96(14) . .
B4 Rh1 C2 94.22(14) . .
B1 Rh1 C2 154.26(14) . .
C1 Rh1 C2 37.08(13) . .
B5 Rh1 C5 125.84(17) . .
B6 Rh1 C5 99.23(16) . .
B3 Rh1 C5 144.65(14) . .
B2 Rh1 C5 113.53(14) . .
B4 Rh1 C5 155.35(14) . .
B1 Rh1 C5 93.98(14) . .
C1 Rh1 C5 36.63(13) . .
C2 Rh1 C5 61.73(14) . .
B5 Rh1 C3 130.00(17) . .
B6 Rh1 C3 156.65(18) . .
B3 Rh1 C3 94.82(14) . .
B2 Rh1 C3 110.32(14) . .
B4 Rh1 C3 103.23(14) . .
B1 Rh1 C3 139.93(15) . .
C1 Rh1 C3 61.49(13) . .
C2 Rh1 C3 37.01(14) . .
C5 Rh1 C3 61.48(13) . .
B5 Rh1 C4 156.87(17) . .
B6 Rh1 C4 132.21(17) . .
B3 Rh1 C4 108.55(14) . .
B2 Rh1 C4 94.38(14) . .
B4 Rh1 C4 137.89(14) . .
B1 Rh1 C4 104.64(15) . .
C1 Rh1 C4 61.38(13) . .
C2 Rh1 C4 61.75(14) . .
C5 Rh1 C4 36.88(13) . .
C3 Rh1 C4 36.80(14) . .
B1 Rh2 B1 47.2(2) 6_556 .
B1 Rh2 B2 47.48(14) 6_556 6_556
B1 Rh2 B2 87.92(15) . 6_556
B1 Rh2 B2 87.92(15) 6_556 .
B1 Rh2 B2 47.48(14) . .
B2 Rh2 B2 106.1(2) 6_556 .
B1 Rh2 B7 87.84(15) 6_556 6_556
B1 Rh2 B7 106.53(15) . 6_556
B2 Rh2 B7 46.78(15) 6_556 6_556
B2 Rh2 B7 87.64(15) . 6_556
B1 Rh2 B7 106.53(15) 6_556 .
B1 Rh2 B7 87.84(15) . .
B2 Rh2 B7 87.64(15) 6_556 .
B2 Rh2 B7 46.78(15) . .
B7 Rh2 B7 47.5(2) 6_556 .
B1 Rh2 B8 130.12(16) 6_556 6_556
B1 Rh2 B8 97.41(16) . 6_556
B2 Rh2 B8 166.24(15) 6_556 6_556
B2 Rh2 B8 86.68(15) . 6_556
B7 Rh2 B8 141.29(16) 6_556 6_556
B7 Rh2 B8 105.17(15) . 6_556
B1 Rh2 B8 97.41(16) 6_556 .
B1 Rh2 B8 130.12(16) . .
B2 Rh2 B8 86.68(15) 6_556 .
B2 Rh2 B8 166.24(15) . .
B7 Rh2 B8 105.17(15) 6_556 .
B7 Rh2 B8 141.29(16) . .
B8 Rh2 B8 80.2(2) 6_556 .
B1 Rh2 Rh4 96.47(11) 6_556 .
B1 Rh2 Rh4 96.47(11) . .
B2 Rh2 Rh4 120.20(10) 6_556 .
B2 Rh2 Rh4 120.20(10) . .
B7 Rh2 Rh4 151.88(10) 6_556 .
B7 Rh2 Rh4 151.88(10) . .
B8 Rh2 Rh4 46.75(11) 6_556 .
B8 Rh2 Rh4 46.75(11) . .
B1 Rh2 H10X 107.9(15) 6_556 .
B1 Rh2 H10X 153.5(15) . .
B2 Rh2 H10X 75.4(15) 6_556 .
B2 Rh2 H10X 157.2(15) . .
B7 Rh2 H10X 76.9(15) 6_556 .
B7 Rh2 H10X 111.4(16) . .
B8 Rh2 H10X 94.9(15) 6_556 .
B8 Rh2 H10X 30.6(15) . .
Rh4 Rh2 H10X 75.3(15) . .
B7 Rh3 B7 48.5(2) . 6_556
B7 Rh3 B3 88.92(15) . 6_556
B7 Rh3 B3 47.05(15) 6_556 6_556
B7 Rh3 B3 47.05(15) . .
B7 Rh3 B3 88.92(15) 6_556 .
B3 Rh3 B3 107.5(2) 6_556 .
B7 Rh3 B4 108.37(15) . 6_556
B7 Rh3 B4 89.22(15) 6_556 6_556
B3 Rh3 B4 48.36(15) 6_556 6_556
B3 Rh3 B4 88.90(15) . 6_556
B7 Rh3 B4 89.22(15) . .
B7 Rh3 B4 108.37(15) 6_556 .
B3 Rh3 B4 88.90(15) 6_556 .
B3 Rh3 B4 48.36(15) . .
B4 Rh3 B4 47.2(2) 6_556 .
B7 Rh3 C13 150.99(13) . .
B7 Rh3 C13 150.99(13) 6_556 .
B3 Rh3 C13 119.70(12) 6_556 .
B3 Rh3 C13 119.70(12) . .
B4 Rh3 C13 95.52(16) 6_556 .
B4 Rh3 C13 95.52(16) . .
B7 Rh3 C12 146.21(15) . 6_556
B7 Rh3 C12 114.33(14) 6_556 6_556
B3 Rh3 C12 94.95(14) 6_556 6_556
B3 Rh3 C12 155.36(14) . 6_556
B4 Rh3 C12 98.97(14) 6_556 6_556
B4 Rh3 C12 124.34(15) . 6_556
C13 Rh3 C12 36.66(11) . 6_556
B7 Rh3 C12 114.33(14) . .
B7 Rh3 C12 146.21(15) 6_556 .
B3 Rh3 C12 155.36(14) 6_556 .
B3 Rh3 C12 94.95(14) . .
B4 Rh3 C12 124.34(15) 6_556 .
B4 Rh3 C12 98.97(14) . .
C13 Rh3 C12 36.66(11) . .
C12 Rh3 C12 61.33(18) 6_556 .
B7 Rh3 C11 110.13(14) . 6_556
B7 Rh3 C11 94.80(14) 6_556 6_556
B3 Rh3 C11 104.33(14) 6_556 6_556
B3 Rh3 C11 139.38(14) . 6_556
B4 Rh3 C11 131.50(14) 6_556 6_556
B4 Rh3 C11 156.41(14) . 6_556
C13 Rh3 C11 61.00(15) . 6_556
C12 Rh3 C11 36.52(13) 6_556 6_556
C12 Rh3 C11 61.30(12) . 6_556
B7 Rh3 C11 94.80(14) . .
B7 Rh3 C11 110.13(14) 6_556 .
B3 Rh3 C11 139.38(14) 6_556 .
B3 Rh3 C11 104.33(14) . .
B4 Rh3 C11 156.41(14) 6_556 .
B4 Rh3 C11 131.50(14) . .
C13 Rh3 C11 61.00(15) . .
C12 Rh3 C11 61.30(12) 6_556 .
C12 Rh3 C11 36.52(13) . .
C11 Rh3 C11 36.98(17) 6_556 .
B9 Rh4 B9 51.5(3) 6_556 .
B9 Rh4 B8 89.06(19) 6_556 .
B9 Rh4 B8 50.75(18) . .
B9 Rh4 B8 50.75(18) 6_556 6_556
B9 Rh4 B8 89.06(19) . 6_556
B8 Rh4 B8 90.3(3) . 6_556
B9 Rh4 C19 94.29(17) 6_556 .
B9 Rh4 C19 110.64(17) . .
B8 Rh4 C19 150.23(16) . .
B8 Rh4 C19 114.51(15) 6_556 .
B9 Rh4 C19 110.64(17) 6_556 6_556
B9 Rh4 C19 94.29(17) . 6_556
B8 Rh4 C19 114.51(15) . 6_556
B8 Rh4 C19 150.23(16) 6_556 6_556
C19 Rh4 C19 37.26(18) . 6_556
B9 Rh4 C18 146.98(17) 6_556 6_556
B9 Rh4 C18 113.23(17) . 6_556
B8 Rh4 C18 101.50(16) . 6_556
B8 Rh4 C18 157.54(16) 6_556 6_556
C19 Rh4 C18 61.57(13) . 6_556
C19 Rh4 C18 36.61(13) 6_556 6_556
B9 Rh4 C18 113.23(17) 6_556 .
B9 Rh4 C18 146.98(17) . .
B8 Rh4 C18 157.54(16) . .
B8 Rh4 C18 101.50(16) 6_556 .
C19 Rh4 C18 36.61(13) . .
C19 Rh4 C18 61.57(13) 6_556 .
C18 Rh4 C18 61.47(18) 6_556 .
B9 Rh4 C17 149.66(16) 6_556 .
B9 Rh4 C17 149.66(16) . .
B8 Rh4 C17 121.24(15) . .
B8 Rh4 C17 121.24(15) 6_556 .
C19 Rh4 C17 60.68(16) . .
C19 Rh4 C17 60.68(16) 6_556 .
C18 Rh4 C17 36.44(12) 6_556 .
C18 Rh4 C17 36.44(12) . .
B9 Rh4 Rh2 91.22(14) 6_556 .
B9 Rh4 Rh2 91.22(14) . .
B8 Rh4 Rh2 53.32(12) . .
B8 Rh4 Rh2 53.32(12) 6_556 .
C19 Rh4 Rh2 155.72(9) . .
C19 Rh4 Rh2 155.72(9) 6_556 .
C18 Rh4 Rh2 120.24(10) 6_556 .
C18 Rh4 Rh2 120.24(10) . .
C17 Rh4 Rh2 105.25(14) . .

loop_
_geom_bond_atom_site_label_1
_geom_bond_atom_site_label_2
_geom_bond_distance
_geom_bond_site_symmetry_2
B1 B6 1.776(7) .
B1 B1 1.786(8) 6_556
B1 B2 1.801(6) .
B1 Rh1 2.218(4) .
B1 Rh2 2.232(4) .
B1 H4X 1.06(4) .
B2 B3 1.772(6) .
B2 B7 1.787(6) .
B2 Rh1 2.213(4) .
B2 Rh2 2.243(4) .
B2 H3X 1.06(3) .
B3 B7 1.770(6) .
B3 B4 1.818(6) .
B3 Rh1 2.213(4) .
B3 Rh3 2.218(4) .
B3 H2X 1.08(3) .
B4 B4 1.778(8) 6_556
B4 B5 1.779(6) .
B4 Rh1 2.214(4) .
B4 Rh3 2.222(4) .
B4 H5X 1.08(3) .
B5 B4 1.779(6) 6_556
B5 B6 1.833(9) .
B5 Rh1 2.210(3) .
B5 Rh1 2.210(3) 6_556
B5 H6X 1.13(5) .
B6 B1 1.776(7) 6_556
B6 Rh1 2.210(3) 6_556
B6 Rh1 2.210(3) .
B6 H7X 0.99(5) .
B7 B7 1.820(8) 6_556
B7 Rh3 2.215(4) .
B7 Rh2 2.260(4) .
B7 H1X 1.02(4) .
B8 B9 1.810(7) .
B8 Rh4 2.127(5) .
B8 Rh2 2.342(5) .
B8 H8X 1.05(3) .
B8 H10X 1.22(5) .
B8 H1BB 1.30(4) .
B9 B9 1.822(10) 6_556
B9 Rh4 2.096(5) .
B9 H9X 1.12(3) .
B9 H1BB 1.24(4) .
B9 H11X 1.32(4) .
C1 C5 1.417(5) .
C1 C2 1.434(5) .
C1 C7 1.492(5) .
C1 Rh1 2.253(4) .
C2 C3 1.433(5) .
C2 C8 1.494(5) .
C2 Rh1 2.256(4) .
C3 C4 1.426(6) .
C3 C9 1.503(5) .
C3 Rh1 2.258(3) .
C4 C5 1.429(5) .
C4 C10 1.497(5) .
C4 Rh1 2.261(3) .
C5 C6 1.498(5) .
C5 Rh1 2.256(3) .
C6 H6A 0.9600 .
C6 H6B 0.9600 .
C6 H6C 0.9600 .
C7 H7A 0.9600 .
C7 H7B 0.9600 .
C7 H7C 0.9600 .
C8 H8A 0.9600 .
C8 H8B 0.9600 .
C8 H8C 0.9600 .
C9 H9A 0.9600 .
C9 H9B 0.9600 .
C9 H9C 0.9600 .
C10 H10A 0.9600 .
C10 H10B 0.9600 .
C10 H10C 0.9600 .
C11 C12 1.420(5) .
C11 C11 1.437(7) 6_556
C11 C16 1.499(5) .
C11 Rh3 2.267(3) .
C12 C13 1.419(5) .
C12 C15 1.492(5) .
C12 Rh3 2.264(3) .
C13 C12 1.419(5) 6_556
C13 C14 1.509(8) .
C13 Rh3 2.248(5) .
C14 H14A 0.9600 .
C14 H14B 0.9600 .
C14 H14C 0.9600 .
C15 H15A 0.9600 .
C15 H15B 0.9600 .
C15 H15C 0.9600 .
C16 H16A 0.9600 .
C16 H16B 0.9600 .
C16 H16C 0.9600 .
C17 C18 1.438(5) .
C17 C18 1.438(5) 6_556
C17 C22 1.491(8) .
C17 Rh4 2.333(5) .
C18 C19 1.417(5) .
C18 C21 1.499(5) .
C18 Rh4 2.262(4) .
C19 C19 1.437(7) 6_556
C19 C20 1.497(5) .
C19 Rh4 2.248(4) .
C20 H20A 0.9600 .
C20 H20B 0.9600 .
C20 H20C 0.9600 .
C21 H21A 0.9600 .
C21 H21B 0.9600 .
C21 H21C 0.9600 .
C22 H22A 0.9600 .
C22 H22B 0.9600 .
C22 H22C 0.9600 .
Rh2 B1 2.232(4) 6_556
Rh2 B2 2.243(4) 6_556
Rh2 B7 2.260(4) 6_556
Rh2 B8 2.342(5) 6_556
Rh2 Rh4 2.8754(6) .
Rh2 H10X 1.78(5) .
Rh3 B7 2.215(4) 6_556
Rh3 B3 2.218(4) 6_556
Rh3 B4 2.222(4) 6_556
Rh3 C12 2.264(3) 6_556
Rh3 C11 2.267(3) 6_556
Rh4 B9 2.096(5) 6_556
Rh4 B8 2.127(5) 6_556
Rh4 C19 2.248(4) 6_556
Rh4 C18 2.262(4) 6_556

loop_
_geom_torsion_atom_site_label_1
_geom_torsion_atom_site_label_2
_geom_torsion_atom_site_label_3
_geom_torsion_atom_site_label_4
_geom_torsion
_geom_torsion_site_symmetry_1
_geom_torsion_site_symmetry_4
B6 B1 B2 B3 0.2(5) . .
B1 B1 B2 B3 -70.1(3) 6_556 .
Rh1 B1 B2 B3 39.9(3) . .
Rh2 B1 B2 B3 -111.2(3) . .
B6 B1 B2 B7 70.6(4) . .
B1 B1 B2 B7 0.4(4) 6_556 .
Rh1 B1 B2 B7 110.3(3) . .
Rh2 B1 B2 B7 -40.8(3) . .
B6 B1 B2 Rh1 -39.7(3) . .
B1 B1 B2 Rh1 -109.98(14) 6_556 .
Rh2 B1 B2 Rh1 -151.15(16) . .
B6 B1 B2 Rh2 111.4(3) . .
B1 B1 B2 Rh2 41.16(13) 6_556 .
Rh1 B1 B2 Rh2 151.15(16) . .
B1 B2 B3 B7 109.7(3) . .
Rh1 B2 B3 B7 149.6(2) . .
Rh2 B2 B3 B7 31.9(2) . .
B7 B2 B3 B4 -110.3(3) . .
B1 B2 B3 B4 -0.5(5) . .
Rh1 B2 B3 B4 39.3(3) . .
Rh2 B2 B3 B4 -78.3(4) . .
B7 B2 B3 Rh1 -149.6(2) . .
B1 B2 B3 Rh1 -39.8(3) . .
Rh2 B2 B3 Rh1 -117.6(2) . .
B7 B2 B3 Rh3 -32.6(2) . .
B1 B2 B3 Rh3 77.1(4) . .
Rh1 B2 B3 Rh3 116.9(2) . .
Rh2 B2 B3 Rh3 -0.7(4) . .
B7 B3 B4 B4 -1.0(4) . 6_556
B2 B3 B4 B4 70.7(3) . 6_556
Rh1 B3 B4 B4 110.20(13) . 6_556
Rh3 B3 B4 B4 -40.35(14) . 6_556
B7 B3 B4 B5 -71.3(4) . .
B2 B3 B4 B5 0.4(5) . .
Rh1 B3 B4 B5 39.9(2) . .
Rh3 B3 B4 B5 -110.6(3) . .
B7 B3 B4 Rh1 -111.2(3) . .
B2 B3 B4 Rh1 -39.5(3) . .
Rh3 B3 B4 Rh1 -150.55(16) . .
B7 B3 B4 Rh3 39.4(3) . .
B2 B3 B4 Rh3 111.0(3) . .
Rh1 B3 B4 Rh3 150.55(16) . .
B3 B4 B5 B4 109.2(3) . 6_556
Rh1 B4 B5 B4 148.96(18) . 6_556
Rh3 B4 B5 B4 32.3(3) . 6_556
B4 B4 B5 B6 -109.1(3) 6_556 .
B3 B4 B5 B6 0.1(4) . .
Rh1 B4 B5 B6 39.8(2) . .
Rh3 B4 B5 B6 -76.8(3) . .
B4 B4 B5 Rh1 -148.96(18) 6_556 .
B3 B4 B5 Rh1 -39.8(3) . .
Rh3 B4 B5 Rh1 -116.7(2) . .
B4 B4 B5 Rh1 -32.58(15) 6_556 6_556
B3 B4 B5 Rh1 76.6(4) . 6_556
Rh1 B4 B5 Rh1 116.4(3) . 6_556
Rh3 B4 B5 Rh1 -0.3(4) . 6_556
B2 B1 B6 B1 -109.4(3) . 6_556
Rh1 B1 B6 B1 -149.03(19) . 6_556
Rh2 B1 B6 B1 -31.1(3) . 6_556
B1 B1 B6 B5 109.7(3) 6_556 .
B2 B1 B6 B5 0.3(4) . .
Rh1 B1 B6 B5 -39.3(2) . .
Rh2 B1 B6 B5 78.6(3) . .
B1 B1 B6 Rh1 32.74(16) 6_556 6_556
B2 B1 B6 Rh1 -76.6(4) . 6_556
Rh1 B1 B6 Rh1 -116.3(3) . 6_556
Rh2 B1 B6 Rh1 1.6(4) . 6_556
B1 B1 B6 Rh1 149.03(19) 6_556 .
B2 B1 B6 Rh1 39.7(3) . .
Rh2 B1 B6 Rh1 117.9(2) . .
B4 B5 B6 B1 0.5(4) 6_556 6_556
B4 B5 B6 B1 70.6(3) . 6_556
Rh1 B5 B6 B1 110.8(3) . 6_556
Rh1 B5 B6 B1 -39.7(2) 6_556 6_556
B4 B5 B6 B1 -70.6(3) 6_556 .
B4 B5 B6 B1 -0.5(4) . .
Rh1 B5 B6 B1 39.7(2) . .
Rh1 B5 B6 B1 -110.8(3) 6_556 .
B4 B5 B6 Rh1 40.2(2) 6_556 6_556
B4 B5 B6 Rh1 110.3(3) . 6_556
Rh1 B5 B6 Rh1 150.5(2) . 6_556
B4 B5 B6 Rh1 -110.3(3) 6_556 .
B4 B5 B6 Rh1 -40.2(2) . .
Rh1 B5 B6 Rh1 -150.5(2) 6_556 .
B4 B3 B7 B2 109.9(4) . .
Rh1 B3 B7 B2 32.2(2) . .
Rh3 B3 B7 B2 149.1(2) . .
B2 B3 B7 B7 -108.9(2) . 6_556
B4 B3 B7 B7 1.0(4) . 6_556
Rh1 B3 B7 B7 -76.7(3) . 6_556
Rh3 B3 B7 B7 40.19(14) . 6_556
B2 B3 B7 Rh3 -149.1(2) . .
B4 B3 B7 Rh3 -39.2(3) . .
Rh1 B3 B7 Rh3 -116.9(2) . .
B2 B3 B7 Rh2 -31.4(2) . .
B4 B3 B7 Rh2 78.5(4) . .
Rh1 B3 B7 Rh2 0.8(4) . .
Rh3 B3 B7 Rh2 117.7(2) . .
B1 B2 B7 B3 -109.6(3) . .
Rh1 B2 B7 B3 -31.9(2) . .
Rh2 B2 B7 B3 -150.0(2) . .
B3 B2 B7 B7 109.3(2) . 6_556
B1 B2 B7 B7 -0.4(4) . 6_556
Rh1 B2 B7 B7 77.3(2) . 6_556
Rh2 B2 B7 B7 -40.73(13) . 6_556
B3 B2 B7 Rh3 32.5(2) . .
B1 B2 B7 Rh3 -77.2(4) . .
Rh1 B2 B7 Rh3 0.5(4) . .
Rh2 B2 B7 Rh3 -117.5(2) . .
B3 B2 B7 Rh2 150.0(2) . .
B1 B2 B7 Rh2 40.4(3) . .
Rh1 B2 B7 Rh2 118.1(2) . .
Rh4 B8 B9 B9 48.30(13) . 6_556
Rh2 B8 B9 B9 -11.6(3) . 6_556
Rh2 B8 B9 Rh4 -59.9(2) . .
C5 C1 C2 C3 0.4(4) . .
C7 C1 C2 C3 -173.8(3) . .
Rh1 C1 C2 C3 63.1(2) . .
C5 C1 C2 C8 173.9(3) . .
C7 C1 C2 C8 -0.3(6) . .
Rh1 C1 C2 C8 -123.4(4) . .
C5 C1 C2 Rh1 -62.7(2) . .
C7 C1 C2 Rh1 123.1(3) . .
C1 C2 C3 C4 -0.3(4) . .
C8 C2 C3 C4 -173.7(3) . .
Rh1 C2 C3 C4 62.6(2) . .
C1 C2 C3 C9 175.0(3) . .
C8 C2 C3 C9 1.6(6) . .
Rh1 C2 C3 C9 -122.0(4) . .
C1 C2 C3 Rh1 -62.9(2) . .
C8 C2 C3 Rh1 123.7(4) . .
C2 C3 C4 C5 0.1(4) . .
C9 C3 C4 C5 -175.2(3) . .
Rh1 C3 C4 C5 62.5(2) . .
C2 C3 C4 C10 174.4(3) . .
C9 C3 C4 C10 -0.9(6) . .
Rh1 C3 C4 C10 -123.2(4) . .
C2 C3 C4 Rh1 -62.4(2) . .
C9 C3 C4 Rh1 122.3(4) . .
C2 C1 C5 C4 -0.3(4) . .
C7 C1 C5 C4 173.7(3) . .
Rh1 C1 C5 C4 -62.8(2) . .
C2 C1 C5 C6 -175.5(3) . .
C7 C1 C5 C6 -1.4(6) . .
Rh1 C1 C5 C6 122.0(4) . .
C2 C1 C5 Rh1 62.5(2) . .
C7 C1 C5 Rh1 -123.5(4) . .
C3 C4 C5 C1 0.1(4) . .
C10 C4 C5 C1 -174.2(3) . .
Rh1 C4 C5 C1 62.7(2) . .
C3 C4 C5 C6 175.3(3) . .
C10 C4 C5 C6 1.0(6) . .
Rh1 C4 C5 C6 -122.1(3) . .
C3 C4 C5 Rh1 -62.6(2) . .
C10 C4 C5 Rh1 123.1(4) . .
C11 C11 C12 C13 -0.3(3) 6_556 .
C16 C11 C12 C13 -175.6(4) . .
Rh3 C11 C12 C13 62.4(3) . .
C11 C11 C12 C15 175.9(3) 6_556 .
C16 C11 C12 C15 0.6(6) . .
Rh3 C11 C12 C15 -121.4(4) . .
C11 C11 C12 Rh3 -62.73(9) 6_556 .
C16 C11 C12 Rh3 122.0(4) . .
C11 C12 C13 C12 0.5(6) . 6_556
C15 C12 C13 C12 -175.7(3) . 6_556
Rh3 C12 C13 C12 63.4(3) . 6_556
C11 C12 C13 C14 174.4(5) . .
C15 C12 C13 C14 -1.8(7) . .
Rh3 C12 C13 C14 -122.7(5) . .
C11 C12 C13 Rh3 -62.9(3) . .
C15 C12 C13 Rh3 120.9(4) . .
C18 C17 C18 C19 4.6(6) 6_556 .
C22 C17 C18 C19 -164.4(5) . .
Rh4 C17 C18 C19 63.5(3) . .
C18 C17 C18 C21 178.0(3) 6_556 .
C22 C17 C18 C21 9.0(8) . .
Rh4 C17 C18 C21 -123.0(4) . .
C18 C17 C18 Rh4 -58.9(4) 6_556 .
C22 C17 C18 Rh4 132.1(5) . .
C17 C18 C19 C19 -2.9(4) . 6_556
C21 C18 C19 C19 -176.2(3) . 6_556
Rh4 C18 C19 C19 62.81(10) . 6_556
C17 C18 C19 C20 172.6(4) . .
C21 C18 C19 C20 -0.8(6) . .
Rh4 C18 C19 C20 -121.7(4) . .
C17 C18 C19 Rh4 -65.7(3) . .
C21 C18 C19 Rh4 121.0(4) . .
B4 B5 Rh1 B6 111.7(4) 6_556 .
B4 B5 Rh1 B6 142.3(3) . .
Rh1 B5 Rh1 B6 32.4(3) 6_556 .
B4 B5 Rh1 B3 -3.4(3) 6_556 .
B4 B5 Rh1 B3 27.2(2) . .
B6 B5 Rh1 B3 -115.1(3) . .
Rh1 B5 Rh1 B3 -82.7(3) 6_556 .
B4 B5 Rh1 B2 40.5(4) 6_556 .
B4 B5 Rh1 B2 71.0(2) . .
B6 B5 Rh1 B2 -71.2(3) . .
Rh1 B5 Rh1 B2 -38.8(3) 6_556 .
B4 B5 Rh1 B4 -30.6(2) 6_556 .
B6 B5 Rh1 B4 -142.3(3) . .
Rh1 B5 Rh1 B4 -109.8(4) 6_556 .
B4 B5 Rh1 B1 85.4(3) 6_556 .
B4 B5 Rh1 B1 116.0(2) . .
B6 B5 Rh1 B1 -26.3(3) . .
Rh1 B5 Rh1 B1 6.2(3) 6_556 .
B4 B5 Rh1 C1 -156.6(3) 6_556 .
B4 B5 Rh1 C1 -126.0(2) . .
B6 B5 Rh1 C1 91.7(3) . .
Rh1 B5 Rh1 C1 124.1(3) 6_556 .
B4 B5 Rh1 C2 -119.3(3) 6_556 .
B4 B5 Rh1 C2 -88.7(2) . .
B6 B5 Rh1 C2 129.0(2) . .
Rh1 B5 Rh1 C2 161.5(3) 6_556 .
B4 B5 Rh1 C5 -179.8(3) 6_556 .
B4 B5 Rh1 C5 -149.2(2) . .
B6 B5 Rh1 C5 68.5(3) . .
Rh1 B5 Rh1 C5 101.0(3) 6_556 .
B4 B5 Rh1 C3 -99.2(3) 6_556 .
B4 B5 Rh1 C3 -68.6(3) . .
B6 B5 Rh1 C3 149.2(2) . .
Rh1 B5 Rh1 C3 -178.4(2) 6_556 .
B4 B5 Rh1 C4 -145.0(4) 6_556 .
B4 B5 Rh1 C4 -114.4(4) . .
B6 B5 Rh1 C4 103.3(5) . .
Rh1 B5 Rh1 C4 135.8(3) 6_556 .
B1 B6 Rh1 B5 -112.1(4) 6_556 .
B1 B6 Rh1 B5 -143.0(3) . .
Rh1 B6 Rh1 B5 -32.4(3) 6_556 .
B1 B6 Rh1 B3 -39.7(4) 6_556 .
B1 B6 Rh1 B3 -70.5(2) . .
B5 B6 Rh1 B3 72.4(3) . .
Rh1 B6 Rh1 B3 40.0(4) 6_556 .
B1 B6 Rh1 B2 4.1(3) 6_556 .
B1 B6 Rh1 B2 -26.8(2) . .
B5 B6 Rh1 B2 116.2(3) . .
Rh1 B6 Rh1 B2 83.8(3) 6_556 .
B1 B6 Rh1 B4 -85.4(3) 6_556 .
B1 B6 Rh1 B4 -116.2(2) . .
B5 B6 Rh1 B4 26.8(3) . .
Rh1 B6 Rh1 B4 -5.6(3) 6_556 .
B1 B6 Rh1 B1 30.8(2) 6_556 .
B5 B6 Rh1 B1 143.0(3) . .
Rh1 B6 Rh1 B1 110.6(4) 6_556 .
B1 B6 Rh1 C1 154.4(3) 6_556 .
B1 B6 Rh1 C1 123.6(2) . .
B5 B6 Rh1 C1 -93.4(2) . .
Rh1 B6 Rh1 C1 -125.8(3) 6_556 .
B1 B6 Rh1 C2 179.7(3) 6_556 .
B1 B6 Rh1 C2 148.9(2) . .
B5 B6 Rh1 C2 -68.1(3) . .
Rh1 B6 Rh1 C2 -100.5(3) 6_556 .
B1 B6 Rh1 C5 117.7(3) 6_556 .
B1 B6 Rh1 C5 86.9(2) . .
B5 B6 Rh1 C5 -130.2(2) . .
Rh1 B6 Rh1 C5 -162.6(3) 6_556 .
B1 B6 Rh1 C3 150.1(4) 6_556 .
B1 B6 Rh1 C3 119.3(4) . .
B5 B6 Rh1 C3 -97.7(5) . .
Rh1 B6 Rh1 C3 -130.1(4) 6_556 .
B1 B6 Rh1 C4 98.9(3) 6_556 .
B1 B6 Rh1 C4 68.1(3) . .
B5 B6 Rh1 C4 -148.9(2) . .
Rh1 B6 Rh1 C4 178.7(2) 6_556 .
B7 B3 Rh1 B5 86.0(3) . .
B2 B3 Rh1 B5 116.5(2) . .
B4 B3 Rh1 B5 -26.7(2) . .
Rh3 B3 Rh1 B5 6.1(2) . .
B7 B3 Rh1 B6 40.0(3) . .
B2 B3 Rh1 B6 70.5(2) . .
B4 B3 Rh1 B6 -72.7(2) . .
Rh3 B3 Rh1 B6 -39.9(3) . .
B7 B3 Rh1 B2 -30.5(2) . .
B4 B3 Rh1 B2 -143.2(3) . .
Rh3 B3 Rh1 B2 -110.5(3) . .
B7 B3 Rh1 B4 112.7(3) . .
B2 B3 Rh1 B4 143.2(3) . .
Rh3 B3 Rh1 B4 32.7(2) . .
B7 B3 Rh1 B1 -3.8(3) . .
B2 B3 Rh1 B1 26.65(19) . .
B4 B3 Rh1 B1 -116.5(2) . .
Rh3 B3 Rh1 B1 -83.8(2) . .
B7 B3 Rh1 C1 -172.0(3) . .
B2 B3 Rh1 C1 -141.6(3) . .
B4 B3 Rh1 C1 75.2(3) . .
Rh3 B3 Rh1 C1 108.0(3) . .
B7 B3 Rh1 C2 -175.8(2) . .
B2 B3 Rh1 C2 -145.30(18) . .
B4 B3 Rh1 C2 71.5(2) . .
Rh3 B3 Rh1 C2 104.2(2) . .
B7 B3 Rh1 C5 -99.0(3) . .
B2 B3 Rh1 C5 -68.6(3) . .
B4 B3 Rh1 C5 148.2(2) . .
Rh3 B3 Rh1 C5 -179.02(17) . .
B7 B3 Rh1 C3 -143.9(3) . .
B2 B3 Rh1 C3 -113.38(19) . .
B4 B3 Rh1 C3 103.42(19) . .
Rh3 B3 Rh1 C3 136.2(2) . .
B7 B3 Rh1 C4 -108.9(3) . .
B2 B3 Rh1 C4 -78.4(2) . .
B4 B3 Rh1 C4 138.40(19) . .
Rh3 B3 Rh1 C4 171.1(2) . .
B3 B2 Rh1 B5 -70.8(2) . .
B7 B2 Rh1 B5 -40.9(3) . .
B1 B2 Rh1 B5 72.1(2) . .
Rh2 B2 Rh1 B5 39.7(3) . .
B3 B2 Rh1 B6 -116.4(2) . .
B7 B2 Rh1 B6 -86.5(3) . .
B1 B2 Rh1 B6 26.5(2) . .
Rh2 B2 Rh1 B6 -5.9(2) . .
B7 B2 Rh1 B3 29.9(2) . .
B1 B2 Rh1 B3 142.9(3) . .
Rh2 B2 Rh1 B3 110.5(3) . .
B3 B2 Rh1 B4 -26.66(19) . .
B7 B2 Rh1 B4 3.2(3) . .
B1 B2 Rh1 B4 116.2(2) . .
Rh2 B2 Rh1 B4 83.9(2) . .
B3 B2 Rh1 B1 -142.9(3) . .
B7 B2 Rh1 B1 -113.0(3) . .
Rh2 B2 Rh1 B1 -32.33(19) . .
B3 B2 Rh1 C1 145.1(3) . .
B7 B2 Rh1 C1 174.9(2) . .
B1 B2 Rh1 C1 -72.1(3) . .
Rh2 B2 Rh1 C1 -104.4(3) . .
B3 B2 Rh1 C2 70.2(3) . .
B7 B2 Rh1 C2 100.0(3) . .
B1 B2 Rh1 C2 -147.0(2) . .
Rh2 B2 Rh1 C2 -179.29(18) . .
B3 B2 Rh1 C5 144.03(18) . .
B7 B2 Rh1 C5 173.9(2) . .
B1 B2 Rh1 C5 -73.1(2) . .
Rh2 B2 Rh1 C5 -105.4(2) . .
B3 B2 Rh1 C3 77.2(2) . .
B7 B2 Rh1 C3 107.1(3) . .
B1 B2 Rh1 C3 -139.90(19) . .
Rh2 B2 Rh1 C3 -172.23(19) . .
B3 B2 Rh1 C4 111.35(19) . .
B7 B2 Rh1 C4 141.2(3) . .
B1 B2 Rh1 C4 -105.79(19) . .
Rh2 B2 Rh1 C4 -138.1(2) . .
B4 B4 Rh1 B5 30.54(19) 6_556 .
B3 B4 Rh1 B5 142.4(3) . .
Rh3 B4 Rh1 B5 109.8(3) . .
B4 B4 Rh1 B6 3.04(17) 6_556 .
B5 B4 Rh1 B6 -27.5(3) . .
B3 B4 Rh1 B6 114.9(2) . .
Rh3 B4 Rh1 B6 82.3(2) . .
B4 B4 Rh1 B3 -111.89(19) 6_556 .
B5 B4 Rh1 B3 -142.4(3) . .
Rh3 B4 Rh1 B3 -32.58(19) . .
B4 B4 Rh1 B2 -85.81(12) 6_556 .
B5 B4 Rh1 B2 -116.4(2) . .
B3 B4 Rh1 B2 26.07(19) . .
Rh3 B4 Rh1 B2 -6.5(2) . .
B4 B4 Rh1 B1 -41.09(15) 6_556 .
B5 B4 Rh1 B1 -71.6(2) . .
B3 B4 Rh1 B1 70.8(2) . .
Rh3 B4 Rh1 B1 38.2(2) . .
B4 B4 Rh1 C1 98.93(13) 6_556 .
B5 B4 Rh1 C1 68.4(2) . .
B3 B4 Rh1 C1 -149.19(19) . .
Rh3 B4 Rh1 C1 178.23(17) . .
B4 B4 Rh1 C2 127.06(11) 6_556 .
B5 B4 Rh1 C2 96.5(2) . .
B3 B4 Rh1 C2 -121.05(19) . .
Rh3 B4 Rh1 C2 -153.6(2) . .
B4 B4 Rh1 C5 115.0(3) 6_556 .
B5 B4 Rh1 C5 84.5(4) . .
B3 B4 Rh1 C5 -133.1(3) . .
Rh3 B4 Rh1 C5 -165.7(2) . .
B4 B4 Rh1 C3 163.43(11) 6_556 .
B5 B4 Rh1 C3 132.9(2) . .
B3 B4 Rh1 C3 -84.7(2) . .
Rh3 B4 Rh1 C3 -117.3(2) . .
B4 B4 Rh1 C4 178.30(16) 6_556 .
B5 B4 Rh1 C4 147.8(2) . .
B3 B4 Rh1 C4 -69.8(3) . .
Rh3 B4 Rh1 C4 -102.4(2) . .
B6 B1 Rh1 B5 27.0(3) . .
B1 B1 Rh1 B5 -3.32(16) 6_556 .
B2 B1 Rh1 B5 -115.7(2) . .
Rh2 B1 Rh1 B5 -83.0(2) . .
B1 B1 Rh1 B6 -30.35(19) 6_556 .
B2 B1 Rh1 B6 -142.7(3) . .
Rh2 B1 Rh1 B6 -110.0(3) . .
B6 B1 Rh1 B3 116.4(2) . .
B1 B1 Rh1 B3 86.03(12) 6_556 .
B2 B1 Rh1 B3 -26.30(19) . .
Rh2 B1 Rh1 B3 6.3(2) . .
B6 B1 Rh1 B2 142.7(3) . .
B1 B1 Rh1 B2 112.33(19) 6_556 .
Rh2 B1 Rh1 B2 32.64(19) . .
B6 B1 Rh1 B4 71.4(2) . .
B1 B1 Rh1 B4 41.01(14) 6_556 .
B2 B1 Rh1 B4 -71.3(2) . .
Rh2 B1 Rh1 B4 -38.7(3) . .
B6 B1 Rh1 C1 -69.7(2) . .
B1 B1 Rh1 C1 -100.04(13) 6_556 .
B2 B1 Rh1 C1 147.62(18) . .
Rh2 B1 Rh1 C1 -179.73(17) . .
B6 B1 Rh1 C2 -80.5(4) . .
B1 B1 Rh1 C2 -110.9(3) 6_556 .
B2 B1 Rh1 C2 136.8(3) . .
Rh2 B1 Rh1 C2 169.5(2) . .
B6 B1 Rh1 C5 -98.9(2) . .
B1 B1 Rh1 C5 -129.24(11) 6_556 .
B2 B1 Rh1 C5 118.42(19) . .
Rh2 B1 Rh1 C5 151.1(2) . .
B6 B1 Rh1 C3 -147.5(2) . .
B1 B1 Rh1 C3 -177.87(16) 6_556 .
B2 B1 Rh1 C3 69.8(3) . .
Rh2 B1 Rh1 C3 102.4(3) . .
B6 B1 Rh1 C4 -134.7(2) . .
B1 B1 Rh1 C4 -165.09(10) 6_556 .
B2 B1 Rh1 C4 82.58(19) . .
Rh2 B1 Rh1 C4 115.2(2) . .
C5 C1 Rh1 B5 -147.7(2) . .
C2 C1 Rh1 B5 94.7(2) . .
C7 C1 Rh1 B5 -25.0(4) . .
C5 C1 Rh1 B6 -98.4(2) . .
C2 C1 Rh1 B6 144.0(2) . .
C7 C1 Rh1 B6 24.2(4) . .
C5 C1 Rh1 B3 112.0(3) . .
C2 C1 Rh1 B3 -5.6(4) . .
C7 C1 Rh1 B3 -125.4(4) . .
C5 C1 Rh1 B2 -1.6(4) . .
C2 C1 Rh1 B2 -119.2(3) . .
C7 C1 Rh1 B2 121.0(4) . .
C5 C1 Rh1 B4 168.8(2) . .
C2 C1 Rh1 B4 51.3(3) . .
C7 C1 Rh1 B4 -68.5(4) . .
C5 C1 Rh1 B1 -54.7(3) . .
C2 C1 Rh1 B1 -172.2(2) . .
C7 C1 Rh1 B1 68.0(4) . .
C5 C1 Rh1 C2 117.6(3) . .
C7 C1 Rh1 C2 -119.8(4) . .
C2 C1 Rh1 C5 -117.6(3) . .
C7 C1 Rh1 C5 122.7(4) . .
C5 C1 Rh1 C3 79.6(2) . .
C2 C1 Rh1 C3 -38.0(2) . .
C7 C1 Rh1 C3 -157.7(4) . .
C5 C1 Rh1 C4 37.5(2) . .
C2 C1 Rh1 C4 -80.1(2) . .
C7 C1 Rh1 C4 160.1(4) . .
C3 C2 Rh1 B5 154.0(3) . .
C1 C2 Rh1 B5 -89.9(3) . .
C8 C2 Rh1 B5 31.1(4) . .
C3 C2 Rh1 B6 -161.0(2) . .
C1 C2 Rh1 B6 -44.9(3) . .
C8 C2 Rh1 B6 76.0(4) . .
C3 C2 Rh1 B3 61.0(3) . .
C1 C2 Rh1 B3 177.2(2) . .
C8 C2 Rh1 B3 -61.9(4) . .
C3 C2 Rh1 B2 11.0(4) . .
C1 C2 Rh1 B2 127.2(3) . .
C8 C2 Rh1 B2 -111.9(4) . .
C3 C2 Rh1 B4 106.5(2) . .
C1 C2 Rh1 B4 -137.4(2) . .
C8 C2 Rh1 B4 -16.5(4) . .
C3 C2 Rh1 B1 -100.1(4) . .
C1 C2 Rh1 B1 16.0(4) . .
C8 C2 Rh1 B1 136.9(4) . .
C3 C2 Rh1 C1 -116.1(3) . .
C8 C2 Rh1 C1 120.9(4) . .
C3 C2 Rh1 C5 -79.2(2) . .
C1 C2 Rh1 C5 36.9(2) . .
C8 C2 Rh1 C5 157.9(4) . .
C1 C2 Rh1 C3 116.1(3) . .
C8 C2 Rh1 C3 -122.9(4) . .
C3 C2 Rh1 C4 -37.1(2) . .
C1 C2 Rh1 C4 79.0(2) . .
C8 C2 Rh1 C4 -160.1(4) . .
C1 C5 Rh1 B5 41.0(3) . .
C4 C5 Rh1 B5 158.1(2) . .
C6 C5 Rh1 B5 -81.1(4) . .
C1 C5 Rh1 B6 86.3(3) . .
C4 C5 Rh1 B6 -156.6(3) . .
C6 C5 Rh1 B6 -35.8(4) . .
C1 C5 Rh1 B3 -132.7(3) . .
C4 C5 Rh1 B3 -15.7(4) . .
C6 C5 Rh1 B3 105.1(4) . .
C1 C5 Rh1 B2 179.1(2) . .
C4 C5 Rh1 B2 -63.8(3) . .
C6 C5 Rh1 B2 57.0(3) . .
C1 C5 Rh1 B4 -23.7(4) . .
C4 C5 Rh1 B4 93.4(4) . .
C6 C5 Rh1 B4 -145.8(3) . .
C1 C5 Rh1 B1 133.7(2) . .
C4 C5 Rh1 B1 -109.2(2) . .
C6 C5 Rh1 B1 11.6(3) . .
C4 C5 Rh1 C1 117.1(3) . .
C6 C5 Rh1 C1 -122.1(4) . .
C1 C5 Rh1 C2 -37.4(2) . .
C4 C5 Rh1 C2 79.7(2) . .
C6 C5 Rh1 C2 -159.5(4) . .
C1 C5 Rh1 C3 -79.7(2) . .
C4 C5 Rh1 C3 37.4(2) . .
C6 C5 Rh1 C3 158.2(4) . .
C1 C5 Rh1 C4 -117.1(3) . .
C6 C5 Rh1 C4 120.8(4) . .
C4 C3 Rh1 B5 -151.9(3) . .
C2 C3 Rh1 B5 -34.5(3) . .
C9 C3 Rh1 B5 86.1(4) . .
C4 C3 Rh1 B6 -74.5(5) . .
C2 C3 Rh1 B6 42.9(5) . .
C9 C3 Rh1 B6 163.5(5) . .
C4 C3 Rh1 B3 114.9(2) . .
C2 C3 Rh1 B3 -127.7(2) . .
C9 C3 Rh1 B3 -7.1(4) . .
C4 C3 Rh1 B2 69.0(2) . .
C2 C3 Rh1 B2 -173.6(2) . .
C9 C3 Rh1 B2 -53.0(4) . .
C4 C3 Rh1 B4 163.3(2) . .
C2 C3 Rh1 B4 -79.3(2) . .
C9 C3 Rh1 B4 41.3(4) . .
C4 C3 Rh1 B1 20.9(3) . .
C2 C3 Rh1 B1 138.4(2) . .
C9 C3 Rh1 B1 -101.0(4) . .
C4 C3 Rh1 C1 -79.4(2) . .
C2 C3 Rh1 C1 38.0(2) . .
C9 C3 Rh1 C1 158.6(4) . .
C4 C3 Rh1 C2 -117.4(3) . .
C9 C3 Rh1 C2 120.6(5) . .
C4 C3 Rh1 C5 -37.5(2) . .
C2 C3 Rh1 C5 79.9(2) . .
C9 C3 Rh1 C5 -159.5(4) . .
C2 C3 Rh1 C4 117.4(3) . .
C9 C3 Rh1 C4 -122.0(5) . .
C3 C4 Rh1 B5 66.5(5) . .
C5 C4 Rh1 B5 -50.4(5) . .
C10 C4 Rh1 B5 -171.9(4) . .
C3 C4 Rh1 B6 149.0(3) . .
C5 C4 Rh1 B6 32.0(3) . .
C10 C4 Rh1 B6 -89.4(4) . .
C3 C4 Rh1 B3 -72.5(2) . .
C5 C4 Rh1 B3 170.5(2) . .
C10 C4 Rh1 B3 49.1(4) . .
C3 C4 Rh1 B2 -118.6(2) . .
C5 C4 Rh1 B2 124.4(2) . .
C10 C4 Rh1 B2 3.0(4) . .
C3 C4 Rh1 B4 -24.6(3) . .
C5 C4 Rh1 B4 -141.6(2) . .
C10 C4 Rh1 B4 97.0(4) . .
C3 C4 Rh1 B1 -166.2(2) . .
C5 C4 Rh1 B1 76.8(2) . .
C10 C4 Rh1 B1 -44.6(4) . .
C3 C4 Rh1 C1 79.7(2) . .
C5 C4 Rh1 C1 -37.2(2) . .
C10 C4 Rh1 C1 -158.7(4) . .
C3 C4 Rh1 C2 37.3(2) . .
C5 C4 Rh1 C2 -79.6(2) . .
C10 C4 Rh1 C2 158.9(4) . .
C3 C4 Rh1 C5 117.0(3) . .
C10 C4 Rh1 C5 -121.4(5) . .
C5 C4 Rh1 C3 -117.0(3) . .
C10 C4 Rh1 C3 121.6(4) . .
B6 B1 Rh2 B1 29.2(3) . 6_556
B2 B1 Rh2 B1 141.51(15) . 6_556
Rh1 B1 Rh2 B1 109.07(19) . 6_556
B6 B1 Rh2 B2 1.9(3) . 6_556
B1 B1 Rh2 B2 -27.32(12) 6_556 6_556
B2 B1 Rh2 B2 114.2(3) . 6_556
Rh1 B1 Rh2 B2 81.7(2) . 6_556
B6 B1 Rh2 B2 -112.3(4) . .
B1 B1 Rh2 B2 -141.51(15) 6_556 .
Rh1 B1 Rh2 B2 -32.45(19) . .
B6 B1 Rh2 B7 -41.6(3) . 6_556
B1 B1 Rh2 B7 -70.81(12) 6_556 6_556
B2 B1 Rh2 B7 70.7(2) . 6_556
Rh1 B1 Rh2 B7 38.3(2) . 6_556
B6 B1 Rh2 B7 -85.9(3) . .
B1 B1 Rh2 B7 -115.04(11) 6_556 .
B2 B1 Rh2 B7 26.5(2) . .
Rh1 B1 Rh2 B7 -6.0(2) . .
B6 B1 Rh2 B8 169.1(3) . 6_556
B1 B1 Rh2 B8 139.94(13) 6_556 6_556
B2 B1 Rh2 B8 -78.5(2) . 6_556
Rh1 B1 Rh2 B8 -111.0(2) . 6_556
B6 B1 Rh2 B8 85.7(3) . .
B1 B1 Rh2 B8 56.57(17) 6_556 .
B2 B1 Rh2 B8 -161.9(2) . .
Rh1 B1 Rh2 B8 165.63(19) . .
B6 B1 Rh2 Rh4 122.0(3) . .
B1 B1 Rh2 Rh4 92.84(5) 6_556 .
B2 B1 Rh2 Rh4 -125.65(17) . .
Rh1 B1 Rh2 Rh4 -158.10(19) . .
B3 B2 Rh2 B1 85.4(3) . 6_556
B7 B2 Rh2 B1 115.1(2) . 6_556
B1 B2 Rh2 B1 -27.18(16) . 6_556
Rh1 B2 Rh2 B1 5.2(2) . 6_556
B3 B2 Rh2 B1 112.6(3) . .
B7 B2 Rh2 B1 142.3(3) . .
Rh1 B2 Rh2 B1 32.4(2) . .
B3 B2 Rh2 B2 41.0(3) . 6_556
B7 B2 Rh2 B2 70.7(2) . 6_556
B1 B2 Rh2 B2 -71.6(2) . 6_556
Rh1 B2 Rh2 B2 -39.2(3) . 6_556
B3 B2 Rh2 B7 -2.5(3) . 6_556
B7 B2 Rh2 B7 27.22(16) . 6_556
B1 B2 Rh2 B7 -115.1(2) . 6_556
Rh1 B2 Rh2 B7 -82.7(2) . 6_556
B3 B2 Rh2 B7 -29.7(2) . .
B1 B2 Rh2 B7 -142.3(3) . .
Rh1 B2 Rh2 B7 -109.9(3) . .
B3 B2 Rh2 B8 -144.2(3) . 6_556
B7 B2 Rh2 B8 -114.5(2) . 6_556
B1 B2 Rh2 B8 103.2(2) . 6_556
Rh1 B2 Rh2 B8 135.6(2) . 6_556
B3 B2 Rh2 B8 -161.3(6) . .
B7 B2 Rh2 B8 -131.6(6) . .
B1 B2 Rh2 B8 86.0(7) . .
Rh1 B2 Rh2 B8 118.4(6) . .
B3 B2 Rh2 Rh4 -178.3(2) . .
B7 B2 Rh2 Rh4 -148.58(15) . .
B1 B2 Rh2 Rh4 69.10(19) . .
Rh1 B2 Rh2 Rh4 101.5(2) . .
B3 B7 Rh2 B1 -41.2(3) . 6_556
B2 B7 Rh2 B1 -70.7(2) . 6_556
B7 B7 Rh2 B1 71.01(12) 6_556 6_556
Rh3 B7 Rh2 B1 38.7(3) . 6_556
B3 B7 Rh2 B1 2.7(3) . .
B2 B7 Rh2 B1 -26.8(2) . .
B7 B7 Rh2 B1 114.89(11) 6_556 .
Rh3 B7 Rh2 B1 82.6(2) . .
B3 B7 Rh2 B2 -85.3(3) . 6_556
B2 B7 Rh2 B2 -114.8(3) . 6_556
B7 B7 Rh2 B2 26.88(11) 6_556 6_556
Rh3 B7 Rh2 B2 -5.4(2) . 6_556
B3 B7 Rh2 B2 29.5(2) . .
B7 B7 Rh2 B2 141.69(16) 6_556 .
Rh3 B7 Rh2 B2 109.4(3) . .
B3 B7 Rh2 B7 -112.2(2) . 6_556
B2 B7 Rh2 B7 -141.69(16) . 6_556
Rh3 B7 Rh2 B7 -32.3(2) . 6_556
B3 B7 Rh2 B8 99.8(3) . 6_556
B2 B7 Rh2 B8 70.3(2) . 6_556
B7 B7 Rh2 B8 -148.02(14) 6_556 6_556
Rh3 B7 Rh2 B8 179.7(2) . 6_556
B3 B7 Rh2 B8 -167.0(2) . .
B2 B7 Rh2 B8 163.5(2) . .
B7 B7 Rh2 B8 -54.8(2) 6_556 .
Rh3 B7 Rh2 B8 -87.1(3) . .
B3 B7 Rh2 Rh4 102.4(3) . .
B2 B7 Rh2 Rh4 72.9(3) . .
B7 B7 Rh2 Rh4 -145.4(2) 6_556 .
Rh3 B7 Rh2 Rh4 -177.68(3) . .
B9 B8 Rh2 B1 144.0(3) . 6_556
Rh4 B8 Rh2 B1 91.93(15) . 6_556
B9 B8 Rh2 B1 105.8(3) . .
Rh4 B8 Rh2 B1 53.8(2) . .
B9 B8 Rh2 B2 -169.7(3) . 6_556
Rh4 B8 Rh2 B2 138.28(16) . 6_556
B9 B8 Rh2 B2 31.8(8) . .
Rh4 B8 Rh2 B2 -20.2(7) . .
B9 B8 Rh2 B7 -126.3(3) . 6_556
Rh4 B8 Rh2 B7 -178.31(13) . 6_556
B9 B8 Rh2 B7 -87.6(4) . .
Rh4 B8 Rh2 B7 -139.67(19) . .
B9 B8 Rh2 B8 14.4(4) . 6_556
Rh4 B8 Rh2 B8 -37.6(2) . 6_556
B9 B8 Rh2 Rh4 52.0(3) . .
B3 B7 Rh3 B7 142.10(16) . 6_556
B2 B7 Rh3 B7 111.8(2) . 6_556
Rh2 B7 Rh3 B7 32.4(2) . 6_556
B3 B7 Rh3 B3 115.4(3) . 6_556
B2 B7 Rh3 B3 85.0(3) . 6_556
B7 B7 Rh3 B3 -26.73(12) 6_556 6_556
Rh2 B7 Rh3 B3 5.7(2) . 6_556
B2 B7 Rh3 B3 -30.3(2) . .
B7 B7 Rh3 B3 -142.10(16) 6_556 .
Rh2 B7 Rh3 B3 -109.7(3) . .
B3 B7 Rh3 B4 70.3(2) . 6_556
B2 B7 Rh3 B4 40.0(3) . 6_556
B7 B7 Rh3 B4 -71.77(12) 6_556 6_556
Rh2 B7 Rh3 B4 -39.4(3) . 6_556
B3 B7 Rh3 B4 26.5(2) . .
B2 B7 Rh3 B4 -3.9(3) . .
B7 B7 Rh3 B4 -115.65(11) 6_556 .
Rh2 B7 Rh3 B4 -83.2(2) . .
B3 B7 Rh3 C13 -73.6(4) . .
B2 B7 Rh3 C13 -103.9(4) . .
B7 B7 Rh3 C13 144.3(3) 6_556 .
Rh2 B7 Rh3 C13 176.8(2) . .
B3 B7 Rh3 C12 -147.3(2) . 6_556
B2 B7 Rh3 C12 -177.7(2) . 6_556
B7 B7 Rh3 C12 70.6(2) 6_556 6_556
Rh2 B7 Rh3 C12 103.0(3) . 6_556
B3 B7 Rh3 C12 -73.0(2) . .
B2 B7 Rh3 C12 -103.4(3) . .
B7 B7 Rh3 C12 144.86(14) 6_556 .
Rh2 B7 Rh3 C12 177.27(18) . .
B3 B7 Rh3 C11 -139.75(19) . 6_556
B2 B7 Rh3 C11 -170.1(2) . 6_556
B7 B7 Rh3 C11 78.15(11) 6_556 6_556
Rh2 B7 Rh3 C11 110.6(2) . 6_556
B3 B7 Rh3 C11 -105.1(2) . .
B2 B7 Rh3 C11 -135.5(3) . .
B7 B7 Rh3 C11 112.76(10) 6_556 .
Rh2 B7 Rh3 C11 145.2(2) . .
B2 B3 Rh3 B7 30.8(2) . .
B4 B3 Rh3 B7 143.4(3) . .
Rh1 B3 Rh3 B7 110.7(3) . .
B7 B3 Rh3 B7 -27.40(16) . 6_556
B2 B3 Rh3 B7 3.4(3) . 6_556
B4 B3 Rh3 B7 116.0(2) . 6_556
Rh1 B3 Rh3 B7 83.3(2) . 6_556
B7 B3 Rh3 B3 -71.3(2) . 6_556
B2 B3 Rh3 B3 -40.5(4) . 6_556
B4 B3 Rh3 B3 72.1(2) . 6_556
Rh1 B3 Rh3 B3 39.4(3) . 6_556
B7 B3 Rh3 B4 -116.6(2) . 6_556
B2 B3 Rh3 B4 -85.8(3) . 6_556
B4 B3 Rh3 B4 26.77(16) . 6_556
Rh1 B3 Rh3 B4 -5.9(2) . 6_556
B7 B3 Rh3 B4 -143.4(3) . .
B2 B3 Rh3 B4 -112.6(3) . .
Rh1 B3 Rh3 B4 -32.7(2) . .
B7 B3 Rh3 C13 147.6(2) . .
B2 B3 Rh3 C13 178.5(3) . .
B4 B3 Rh3 C13 -69.0(2) . .
Rh1 B3 Rh3 C13 -101.7(2) . .
B7 B3 Rh3 C12 133.9(3) . 6_556
B2 B3 Rh3 C12 164.8(3) . 6_556
B4 B3 Rh3 C12 -82.6(4) . 6_556
Rh1 B3 Rh3 C12 -115.3(3) . 6_556
B7 B3 Rh3 C12 119.0(2) . .
B2 B3 Rh3 C12 149.8(3) . .
B4 B3 Rh3 C12 -97.6(2) . .
Rh1 B3 Rh3 C12 -130.3(2) . .
B7 B3 Rh3 C11 68.7(3) . 6_556
B2 B3 Rh3 C11 99.6(3) . 6_556
B4 B3 Rh3 C11 -147.9(2) . 6_556
Rh1 B3 Rh3 C11 179.43(16) . 6_556
B7 B3 Rh3 C11 83.1(2) . .
B2 B3 Rh3 C11 114.0(3) . .
B4 B3 Rh3 C11 -133.47(19) . .
Rh1 B3 Rh3 C11 -166.2(2) . .
B4 B4 Rh3 B7 116.25(11) 6_556 .
B5 B4 Rh3 B7 85.9(3) . .
B3 B4 Rh3 B7 -25.9(2) . .
Rh1 B4 Rh3 B7 6.7(2) . .
B4 B4 Rh3 B7 70.89(12) 6_556 6_556
B5 B4 Rh3 B7 40.6(3) . 6_556
B3 B4 Rh3 B7 -71.2(2) . 6_556
Rh1 B4 Rh3 B7 -38.7(2) . 6_556
B4 B4 Rh3 B3 27.32(12) 6_556 6_556
B5 B4 Rh3 B3 -3.0(3) . 6_556
B3 B4 Rh3 B3 -114.8(3) . 6_556
Rh1 B4 Rh3 B3 -82.2(2) . 6_556
B4 B4 Rh3 B3 142.12(16) 6_556 .
B5 B4 Rh3 B3 111.8(4) . .
Rh1 B4 Rh3 B3 32.58(19) . .
B5 B4 Rh3 B4 -30.3(3) . 6_556
B3 B4 Rh3 B4 -142.12(16) . 6_556
Rh1 B4 Rh3 B4 -109.54(18) . 6_556
B4 B4 Rh3 C13 -92.42(7) 6_556 .
B5 B4 Rh3 C13 -122.8(3) . .
B3 B4 Rh3 C13 125.46(18) . .
Rh1 B4 Rh3 C13 158.04(19) . .
B4 B4 Rh3 C12 -67.93(13) 6_556 6_556
B5 B4 Rh3 C12 -98.3(3) . 6_556
B3 B4 Rh3 C12 149.95(19) . 6_556
Rh1 B4 Rh3 C12 -177.48(16) . 6_556
B4 B4 Rh3 C12 -129.22(11) 6_556 .
B5 B4 Rh3 C12 -159.6(3) . .
B3 B4 Rh3 C12 88.7(2) . .
Rh1 B4 Rh3 C12 121.2(2) . .
B4 B4 Rh3 C11 -97.8(3) 6_556 6_556
B5 B4 Rh3 C11 -128.1(4) . 6_556
B3 B4 Rh3 C11 120.1(3) . 6_556
Rh1 B4 Rh3 C11 152.7(2) . 6_556
B4 B4 Rh3 C11 -148.03(18) 6_556 .
B5 B4 Rh3 C11 -178.4(3) . .
B3 B4 Rh3 C11 69.9(2) . .
Rh1 B4 Rh3 C11 102.4(2) . .
C12 C13 Rh3 B7 -116.6(3) 6_556 .
C12 C13 Rh3 B7 0.8(4) . .
C14 C13 Rh3 B7 122.1(3) . .
C12 C13 Rh3 B7 -0.8(4) 6_556 6_556
C12 C13 Rh3 B7 116.6(3) . 6_556
C14 C13 Rh3 B7 -122.1(3) . 6_556
C12 C13 Rh3 B3 53.1(3) 6_556 6_556
C12 C13 Rh3 B3 170.5(2) . 6_556
C14 C13 Rh3 B3 -68.19(14) . 6_556
C12 C13 Rh3 B3 -170.5(2) 6_556 .
C12 C13 Rh3 B3 -53.1(3) . .
C14 C13 Rh3 B3 68.19(14) . .
C12 C13 Rh3 B4 97.6(2) 6_556 6_556
C12 C13 Rh3 B4 -145.0(2) . 6_556
C14 C13 Rh3 B4 -23.70(10) . 6_556
C12 C13 Rh3 B4 145.0(2) 6_556 .
C12 C13 Rh3 B4 -97.6(2) . .
C14 C13 Rh3 B4 23.70(10) . .
C12 C13 Rh3 C12 117.3(4) . 6_556
C14 C13 Rh3 C12 -121.3(2) . 6_556
C12 C13 Rh3 C12 -117.3(4) 6_556 .
C14 C13 Rh3 C12 121.3(2) . .
C12 C13 Rh3 C11 -37.4(2) 6_556 6_556
C12 C13 Rh3 C11 79.9(3) . 6_556
C14 C13 Rh3 C11 -158.74(10) . 6_556
C12 C13 Rh3 C11 -79.9(3) 6_556 .
C12 C13 Rh3 C11 37.4(2) . .
C14 C13 Rh3 C11 158.74(10) . .
C13 C12 Rh3 B7 -179.6(2) . .
C11 C12 Rh3 B7 -62.8(2) . .
C15 C12 Rh3 B7 59.3(4) . .
C13 C12 Rh3 B7 -128.8(3) . 6_556
C11 C12 Rh3 B7 -12.0(3) . 6_556
C15 C12 Rh3 B7 110.1(4) . 6_556
C13 C12 Rh3 B3 -20.1(5) . 6_556
C11 C12 Rh3 B3 96.6(4) . 6_556
C15 C12 Rh3 B3 -141.2(4) . 6_556
C13 C12 Rh3 B3 135.8(2) . .
C11 C12 Rh3 B3 -107.5(2) . .
C15 C12 Rh3 B3 14.7(4) . .
C13 C12 Rh3 B4 43.7(3) . 6_556
C11 C12 Rh3 B4 160.5(2) . 6_556
C15 C12 Rh3 B4 -77.4(4) . 6_556
C13 C12 Rh3 B4 87.2(2) . .
C11 C12 Rh3 B4 -156.1(2) . .
C15 C12 Rh3 B4 -33.9(4) . .
C11 C12 Rh3 C13 116.7(3) . .
C15 C12 Rh3 C13 -121.1(4) . .
C13 C12 Rh3 C12 -37.2(3) . 6_556
C11 C12 Rh3 C12 79.6(2) . 6_556
C15 C12 Rh3 C12 -158.3(3) . 6_556
C13 C12 Rh3 C11 -79.0(2) . 6_556
C11 C12 Rh3 C11 37.7(2) . 6_556
C15 C12 Rh3 C11 159.8(4) . 6_556
C13 C12 Rh3 C11 -116.7(3) . .
C15 C12 Rh3 C11 122.1(4) . .
C12 C11 Rh3 B7 125.6(2) . .
C11 C11 Rh3 B7 -117.56(11) 6_556 .
C16 C11 Rh3 B7 3.9(3) . .
C12 C11 Rh3 B7 172.9(2) . 6_556
C11 C11 Rh3 B7 -70.20(12) 6_556 6_556
C16 C11 Rh3 B7 51.2(4) . 6_556
C12 C11 Rh3 B3 -140.5(2) . 6_556
C11 C11 Rh3 B3 -23.61(19) 6_556 6_556
C16 C11 Rh3 B3 97.8(4) . 6_556
C12 C11 Rh3 B3 78.7(2) . .
C11 C11 Rh3 B3 -164.38(13) 6_556 .
C16 C11 Rh3 B3 -43.0(4) . .
C12 C11 Rh3 B4 -43.7(4) . 6_556
C11 C11 Rh3 B4 73.2(3) 6_556 6_556
C16 C11 Rh3 B4 -165.4(3) . 6_556
C12 C11 Rh3 B4 32.3(3) . .
C11 C11 Rh3 B4 149.22(18) 6_556 .
C16 C11 Rh3 B4 -89.4(4) . .
C12 C11 Rh3 C13 -37.56(18) . .
C11 C11 Rh3 C13 79.32(8) 6_556 .
C16 C11 Rh3 C13 -159.3(4) . .
C12 C11 Rh3 C12 -79.6(3) . 6_556
C11 C11 Rh3 C12 37.24(13) 6_556 6_556
C16 C11 Rh3 C12 158.7(4) . 6_556
C11 C11 Rh3 C12 116.88(19) 6_556 .
C16 C11 Rh3 C12 -121.7(4) . .
C12 C11 Rh3 C11 -116.88(19) . 6_556
C16 C11 Rh3 C11 121.4(3) . 6_556
B8 B9 Rh4 B9 128.50(19) . 6_556
B9 B9 Rh4 B8 -128.50(19) 6_556 .
B8 B9 Rh4 B8 91.2(3) . 6_556
B9 B9 Rh4 B8 -37.31(14) 6_556 6_556
B8 B9 Rh4 C19 -152.9(2) . .
B9 B9 Rh4 C19 78.62(12) 6_556 .
B8 B9 Rh4 C19 -118.4(2) . 6_556
B9 B9 Rh4 C19 113.07(12) 6_556 6_556
B8 B9 Rh4 C18 -86.0(2) . 6_556
B9 B9 Rh4 C18 145.54(16) 6_556 6_556
B8 B9 Rh4 C18 -158.9(3) . .
B9 B9 Rh4 C18 72.6(3) 6_556 .
B8 B9 Rh4 C17 -86.0(4) . .
B9 B9 Rh4 C17 145.5(4) 6_556 .
B8 B9 Rh4 Rh2 37.9(2) . .
B9 B9 Rh4 Rh2 -90.59(7) 6_556 .
B9 B8 Rh4 B9 -37.8(2) . 6_556
Rh2 B8 Rh4 B9 92.23(17) . 6_556
Rh2 B8 Rh4 B9 130.0(3) . .
B9 B8 Rh4 B8 -88.5(2) . 6_556
Rh2 B8 Rh4 B8 41.5(2) . 6_556
B9 B8 Rh4 C19 59.2(4) . .
Rh2 B8 Rh4 C19 -170.8(2) . .
B9 B8 Rh4 C19 74.6(2) . 6_556
Rh2 B8 Rh4 C19 -155.44(12) . 6_556
B9 B8 Rh4 C18 110.7(2) . 6_556
Rh2 B8 Rh4 C18 -119.29(13) . 6_556
B9 B8 Rh4 C18 149.1(4) . .
Rh2 B8 Rh4 C18 -80.9(4) . .
B9 B8 Rh4 C17 143.9(2) . .
Rh2 B8 Rh4 C17 -86.10(19) . .
B9 B8 Rh4 Rh2 -130.0(3) . .
C18 C19 Rh4 B9 -124.2(2) . 6_556
C19 C19 Rh4 B9 119.02(14) 6_556 6_556
C20 C19 Rh4 B9 -2.8(3) . 6_556
C18 C19 Rh4 B9 -174.5(2) . .
C19 C19 Rh4 B9 68.71(15) 6_556 .
C20 C19 Rh4 B9 -53.1(4) . .
C18 C19 Rh4 B8 140.2(3) . .
C19 C19 Rh4 B8 23.4(3) 6_556 .
C20 C19 Rh4 B8 -98.4(4) . .
C18 C19 Rh4 B8 -75.7(3) . 6_556
C19 C19 Rh4 B8 167.48(16) 6_556 6_556
C20 C19 Rh4 B8 45.7(4) . 6_556
C18 C19 Rh4 C19 116.78(19) . 6_556
C20 C19 Rh4 C19 -121.8(3) . 6_556
C18 C19 Rh4 C18 79.5(3) . 6_556
C19 C19 Rh4 C18 -37.27(13) 6_556 6_556
C20 C19 Rh4 C18 -159.1(4) . 6_556
C19 C19 Rh4 C18 -116.78(19) 6_556 .
C20 C19 Rh4 C18 121.4(4) . .
C18 C19 Rh4 C17 37.69(19) . .
C19 C19 Rh4 C17 -79.09(9) 6_556 .
C20 C19 Rh4 C17 159.1(4) . .
C18 C19 Rh4 Rh2 -21.6(4) . .
C19 C19 Rh4 Rh2 -138.4(2) 6_556 .
C20 C19 Rh4 Rh2 99.8(4) . .
C19 C18 Rh4 B9 63.8(3) . 6_556
C17 C18 Rh4 B9 180.0(3) . 6_556
C21 C18 Rh4 B9 -57.7(4) . 6_556
C19 C18 Rh4 B9 9.5(4) . .
C17 C18 Rh4 B9 125.6(4) . .
C21 C18 Rh4 B9 -112.1(4) . .
C19 C18 Rh4 B8 -123.6(4) . .
C17 C18 Rh4 B8 -7.5(5) . .
C21 C18 Rh4 B8 114.8(5) . .
C19 C18 Rh4 B8 115.9(2) . 6_556
C17 C18 Rh4 B8 -128.0(3) . 6_556
C21 C18 Rh4 B8 -5.7(4) . 6_556
C17 C18 Rh4 C19 116.2(3) . .
C21 C18 Rh4 C19 -121.5(4) . .
C19 C18 Rh4 C19 -37.9(2) . 6_556
C17 C18 Rh4 C19 78.2(3) . 6_556
C21 C18 Rh4 C19 -159.5(4) . 6_556
C19 C18 Rh4 C18 -79.8(2) . 6_556
C17 C18 Rh4 C18 36.4(3) . 6_556
C21 C18 Rh4 C18 158.6(3) . 6_556
C19 C18 Rh4 C17 -116.2(3) . .
C21 C18 Rh4 C17 122.3(4) . .
C19 C18 Rh4 Rh2 169.92(17) . .
C17 C18 Rh4 Rh2 -73.9(3) . .
C21 C18 Rh4 Rh2 48.4(4) . .
C18 C17 Rh4 B9 0.0(5) . 6_556
C18 C17 Rh4 B9 118.7(3) 6_556 6_556
C22 C17 Rh4 B9 -120.6(3) . 6_556
C18 C17 Rh4 B9 -118.7(3) . .
C18 C17 Rh4 B9 0.0(5) 6_556 .
C22 C17 Rh4 B9 120.6(3) . .
C18 C17 Rh4 B8 176.7(2) . .
C18 C17 Rh4 B8 -64.6(3) 6_556 .
C22 C17 Rh4 B8 56.04(16) . .
C18 C17 Rh4 B8 64.6(3) . 6_556
C18 C17 Rh4 B8 -176.7(2) 6_556 6_556
C22 C17 Rh4 B8 -56.04(16) . 6_556
C18 C17 Rh4 C19 -37.9(2) . .
C18 C17 Rh4 C19 80.9(3) 6_556 .
C22 C17 Rh4 C19 -158.51(11) . .
C18 C17 Rh4 C19 -80.9(3) . 6_556
C18 C17 Rh4 C19 37.9(2) 6_556 6_556
C22 C17 Rh4 C19 158.51(11) . 6_556
C18 C17 Rh4 C18 -118.7(5) . 6_556
C22 C17 Rh4 C18 120.6(2) . 6_556
C18 C17 Rh4 C18 118.7(5) 6_556 .
C22 C17 Rh4 C18 -120.6(2) . .
C18 C17 Rh4 Rh2 120.6(2) . .
C18 C17 Rh4 Rh2 -120.6(2) 6_556 .
C22 C17 Rh4 Rh2 0.0 . .
B1 Rh2 Rh4 B9 177.99(17) 6_556 6_556
B1 Rh2 Rh4 B9 130.49(17) . 6_556
B2 Rh2 Rh4 B9 -138.15(18) 6_556 6_556
B2 Rh2 Rh4 B9 86.63(18) . 6_556
B7 Rh2 Rh4 B9 -84.4(3) 6_556 6_556
B7 Rh2 Rh4 B9 32.9(3) . 6_556
B8 Rh2 Rh4 B9 36.4(2) 6_556 6_556
B8 Rh2 Rh4 B9 -87.9(2) . 6_556
B1 Rh2 Rh4 B9 -130.49(17) 6_556 .
B1 Rh2 Rh4 B9 -177.99(17) . .
B2 Rh2 Rh4 B9 -86.63(18) 6_556 .
B2 Rh2 Rh4 B9 138.15(18) . .
B7 Rh2 Rh4 B9 -32.9(3) 6_556 .
B7 Rh2 Rh4 B9 84.4(3) . .
B8 Rh2 Rh4 B9 87.9(2) 6_556 .
B8 Rh2 Rh4 B9 -36.4(2) . .
B1 Rh2 Rh4 B8 -94.10(19) 6_556 .
B1 Rh2 Rh4 B8 -141.60(19) . .
B2 Rh2 Rh4 B8 -50.2(2) 6_556 .
B2 Rh2 Rh4 B8 174.5(2) . .
B7 Rh2 Rh4 B8 3.5(3) 6_556 .
B7 Rh2 Rh4 B8 120.8(3) . .
B8 Rh2 Rh4 B8 124.3(3) 6_556 .
B1 Rh2 Rh4 B8 141.60(19) 6_556 6_556
B1 Rh2 Rh4 B8 94.10(19) . 6_556
B2 Rh2 Rh4 B8 -174.5(2) 6_556 6_556
B2 Rh2 Rh4 B8 50.2(2) . 6_556
B7 Rh2 Rh4 B8 -120.8(3) 6_556 6_556
B7 Rh2 Rh4 B8 -3.5(3) . 6_556
B8 Rh2 Rh4 B8 -124.3(3) . 6_556
B1 Rh2 Rh4 C19 74.7(2) 6_556 .
B1 Rh2 Rh4 C19 27.2(3) . .
B2 Rh2 Rh4 C19 118.6(3) 6_556 .
B2 Rh2 Rh4 C19 -16.6(3) . .
B7 Rh2 Rh4 C19 172.3(3) 6_556 .
B7 Rh2 Rh4 C19 -70.3(3) . .
B8 Rh2 Rh4 C19 -66.9(3) 6_556 .
B8 Rh2 Rh4 C19 168.8(3) . .
B1 Rh2 Rh4 C19 -27.2(3) 6_556 6_556
B1 Rh2 Rh4 C19 -74.7(2) . 6_556
B2 Rh2 Rh4 C19 16.6(3) 6_556 6_556
B2 Rh2 Rh4 C19 -118.6(3) . 6_556
B7 Rh2 Rh4 C19 70.3(3) 6_556 6_556
B7 Rh2 Rh4 C19 -172.3(3) . 6_556
B8 Rh2 Rh4 C19 -168.8(3) 6_556 6_556
B8 Rh2 Rh4 C19 66.9(3) . 6_556
B1 Rh2 Rh4 C18 -12.52(15) 6_556 6_556
B1 Rh2 Rh4 C18 -60.02(15) . 6_556
B2 Rh2 Rh4 C18 31.35(16) 6_556 6_556
B2 Rh2 Rh4 C18 -103.88(16) . 6_556
B7 Rh2 Rh4 C18 85.0(2) 6_556 6_556
B7 Rh2 Rh4 C18 -157.6(2) . 6_556
B8 Rh2 Rh4 C18 -154.11(19) 6_556 6_556
B8 Rh2 Rh4 C18 81.58(19) . 6_556
B1 Rh2 Rh4 C18 60.02(15) 6_556 .
B1 Rh2 Rh4 C18 12.52(15) . .
B2 Rh2 Rh4 C18 103.88(16) 6_556 .
B2 Rh2 Rh4 C18 -31.35(16) . .
B7 Rh2 Rh4 C18 157.6(2) 6_556 .
B7 Rh2 Rh4 C18 -85.0(2) . .
B8 Rh2 Rh4 C18 -81.58(19) 6_556 .
B8 Rh2 Rh4 C18 154.11(19) . .
B1 Rh2 Rh4 C17 23.75(10) 6_556 .
B1 Rh2 Rh4 C17 -23.75(10) . .
B2 Rh2 Rh4 C17 67.61(12) 6_556 .
B2 Rh2 Rh4 C17 -67.61(12) . .
B7 Rh2 Rh4 C17 121.3(2) 6_556 .
B7 Rh2 Rh4 C17 -121.3(2) . .
B8 Rh2 Rh4 C17 -117.85(16) 6_556 .
B8 Rh2 Rh4 C17 117.85(16) . .
